data_4511174
loop_
_publ_author_name
'Makha, Mohamed'
'Scott, Janet L.'
'Strauss, Christopher R.'
'Sobolev, Alexandre N.'
'Raston, Colin L.'

_publ_section_title
;
 Fullerene Inclusion Based on Horning-Crown Macrocycles
;
_journal_issue 1
_journal_name_full 'Crystal Growth &amp; Design'
_journal_page_first 483
_journal_paper_doi 10.1021/cg800746k
_journal_volume 9
_journal_year 2009
_chemical_formula_moiety 'C70, C46 H44 O6, 2(C7 H8)'
_chemical_formula_sum 'C130 H60 O6'
_chemical_formula_weight 1717.78
_chemical_name_systematic
; 
 ? 
;
_space_group_IT_number 2
_symmetry_cell_setting triclinic
_symmetry_space_group_name_Hall '-P 1'
_symmetry_space_group_name_H-M 'P -1'
_atom_sites_solution_hydrogens geom
_atom_sites_solution_primary direct
_atom_sites_solution_secondary difmap
_audit_creation_method SHELXL-97
_cell_angle_alpha 105.857(2)
_cell_angle_beta 110.572(2)
_cell_angle_gamma 105.722(2)
_cell_formula_units_Z 2
_cell_length_a 13.8439(3)
_cell_length_b 18.2149(4)
_cell_length_c 18.8645(4)
_cell_measurement_reflns_used 21169
_cell_measurement_temperature 100(2)
_cell_measurement_theta_max 64.99
_cell_measurement_theta_min 2.74
_cell_volume 3912.3(2)
_computing_cell_refinement
;
CrysAlis CCD, Oxford Diffraction Ltd.,
Version 1.171.32.5 (release 08-05-2007 CrysAlis171 .NET)
(compiled May  8 2007,13:10:02)
;
_computing_data_collection
;
CrysAlis CCD, Oxford Diffraction Ltd.,
Version 1.171.32.5 (release 08-05-2007 CrysAlis171 .NET)
(compiled May  8 2007,13:10:02)
;
_computing_data_reduction
;
CrysAlis CCD, Oxford Diffraction Ltd.,
Version 1.171.32.5 (release 08-05-2007 CrysAlis171 .NET)
(compiled May  8 2007,13:10:02)
;
_computing_molecular_graphics 'X-Seed 2.0 (Barbour, 2001)'
_computing_publication_material 'SHELXL-97 (Sheldrick, 1997)'
_computing_structure_refinement 'SHELXL-97 (Sheldrick, 1997)'
_computing_structure_solution 'SHELXS-97 (Sheldrick, 1990)'
_diffrn_ambient_temperature 100(2)
_diffrn_detector_area_resol_mean 10.4738
_diffrn_measured_fraction_theta_full 0.995
_diffrn_measured_fraction_theta_max 0.995
_diffrn_measurement_device_type 'Oxford Diffraction Gemini-R Ultra, Ruby CCD'
_diffrn_measurement_method '\w scans'
_diffrn_radiation_monochromator graphite
_diffrn_radiation_source 'Enhance (Cu) X-ray Source'
_diffrn_radiation_type CuK\a
_diffrn_radiation_wavelength 1.54178
_diffrn_reflns_av_R_equivalents 0.0401
_diffrn_reflns_av_sigmaI/netI 0.0391
_diffrn_reflns_limit_h_max 16
_diffrn_reflns_limit_h_min -16
_diffrn_reflns_limit_k_max 21
_diffrn_reflns_limit_k_min -21
_diffrn_reflns_limit_l_max 22
_diffrn_reflns_limit_l_min -22
_diffrn_reflns_number 86741
_diffrn_reflns_theta_full 65.00
_diffrn_reflns_theta_max 65.00
_diffrn_reflns_theta_min 2.74
_exptl_absorpt_coefficient_mu 0.693
_exptl_absorpt_correction_T_max 1.00000
_exptl_absorpt_correction_T_min 0.94929
_exptl_absorpt_correction_type multi-scan
_exptl_absorpt_process_details
;
CrysAlis RED, Oxford Diffraction Ltd.,
Version 1.171.32.5 (release 08-05-2007 CrysAlis171 .NET)
(compiled May  8 2007,13:10:02)
Empirical absorption correction using spherical harmonics,
 implemented in SCALE3 ABSPACK scaling algorithm.
;
_exptl_crystal_colour black
_exptl_crystal_density_diffrn 1.458
_exptl_crystal_density_meas ?
_exptl_crystal_density_method 'not measured'
_exptl_crystal_description plate
_exptl_crystal_F_000 1776
_exptl_crystal_size_max 0.14
_exptl_crystal_size_mid 0.11
_exptl_crystal_size_min 0.03
_refine_diff_density_max 0.998
_refine_diff_density_min -0.575
_refine_diff_density_rms 0.068
_refine_ls_extinction_method none
_refine_ls_goodness_of_fit_ref 1.006
_refine_ls_hydrogen_treatment constr
_refine_ls_matrix_type full
_refine_ls_number_parameters 1838
_refine_ls_number_reflns 13263
_refine_ls_number_restraints 1524
_refine_ls_restrained_S_all 1.076
_refine_ls_R_factor_all 0.1132
_refine_ls_R_factor_gt 0.0789
_refine_ls_shift/su_max 0.000
_refine_ls_shift/su_mean 0.000
_refine_ls_structure_factor_coef Fsqd
_refine_ls_weighting_details 'calc w=1/[\s^2^(Fo^2^)+(0.1500P)^2^+2.3000P] where P=(Fo^2^+2Fc^2^)/3'
_refine_ls_weighting_scheme calc
_refine_ls_wR_factor_gt 0.2176
_refine_ls_wR_factor_ref 0.2446
_reflns_number_gt 8082
_reflns_number_total 13263
_reflns_threshold_expression >2sigma(I)
_cod_data_source_file cg800746k_si_003.cif
_cod_data_source_block Cmpnd5
_cod_depositor_comments
;
The following automatic conversions were performed:

'_exptl_crystal_density_meas' value 'not measured' was changed to '?'
- the value is perceived as not measured.

Automatic conversion script
Id: cif_fix_values 3008 2015-01-20 13:52:24Z robertas 
;
_cod_original_cell_volume 3912.34(15)
_cod_database_code 4511174

loop_
_symmetry_equiv_pos_as_xyz
'x, y, z'
'-x, -y, -z'

loop_
_atom_site_label
_atom_site_type_symbol
_atom_site_fract_x
_atom_site_fract_y
_atom_site_fract_z
_atom_site_U_iso_or_equiv
_atom_site_adp_type
_atom_site_occupancy
_atom_site_symmetry_multiplicity
_atom_site_calc_flag
_atom_site_refinement_flags
_atom_site_disorder_assembly
_atom_site_disorder_group
O1A O 0.3662(2) -0.08829(17) 0.13716(15) 0.0447(6) Uani 1 1 d . . .
C11A C 0.3212(3) -0.1569(3) 0.1496(2) 0.0420(9) Uani 1 1 d . . .
C12A C 0.2549(3) -0.1498(2) 0.1911(2) 0.0411(9) Uani 1 1 d . . .
C13A C 0.2086(4) -0.2164(3) 0.2069(3) 0.0547(11) Uani 1 1 d . . .
H13A H 0.1644 -0.2124 0.2354 0.066 Uiso 1 1 calc R . .
C14A C 0.2246(4) -0.2894(3) 0.1824(3) 0.0677(13) Uani 1 1 d . . .
H14A H 0.1918 -0.3347 0.1942 0.081 Uiso 1 1 calc R . .
C15A C 0.2889(4) -0.2960(3) 0.1406(3) 0.0617(11) Uani 1 1 d . . .
H15A H 0.3001 -0.3458 0.1235 0.074 Uiso 1 1 calc R . .
C16A C 0.3363(3) -0.2299(3) 0.1242(2) 0.0501(10) Uani 1 1 d . . .
H16A H 0.3797 -0.2345 0.0951 0.060 Uiso 1 1 calc R . .
C1A C 0.2355(3) -0.0707(3) 0.2150(2) 0.0427(9) Uani 1 1 d . . .
H1AA H 0.3097 -0.0226 0.2506 0.051 Uiso 1 1 calc R . .
H1AB H 0.1980 -0.0627 0.1641 0.051 Uiso 1 1 calc R . .
O2A O 0.32964(19) 0.00839(17) 0.38770(14) 0.0424(6) Uani 1 1 d . . .
H2AC H 0.3504 0.0475 0.4331 0.064 Uiso 1 1 calc R . .
C21A C 0.2146(3) -0.0302(2) 0.3471(2) 0.0394(8) Uani 1 1 d . . .
C22A C 0.1489(3) -0.0313(2) 0.3890(2) 0.0382(8) Uani 1 1 d . . .
C23A C 0.0331(3) -0.0731(3) 0.3433(2) 0.0453(9) Uani 1 1 d . . .
H23A H -0.0122 -0.0742 0.3712 0.054 Uiso 1 1 calc R . .
C24A C -0.0188(3) -0.1137(3) 0.2574(2) 0.0513(10) Uani 1 1 d . . .
H24A H -0.0986 -0.1426 0.2268 0.062 Uiso 1 1 calc R . .
C25A C 0.0478(3) -0.1112(3) 0.2170(2) 0.0498(10) Uani 1 1 d . . .
H25A H 0.0125 -0.1384 0.1582 0.060 Uiso 1 1 calc R . .
C26A C 0.1647(3) -0.0700(2) 0.2604(2) 0.0408(8) Uani 1 1 d . . .
C2A C 0.2024(3) 0.0113(2) 0.4838(2) 0.0420(9) Uani 1 1 d . . .
H2AA H 0.1524 -0.0193 0.5023 0.050 Uiso 1 1 calc R . .
H2AB H 0.2752 0.0063 0.5074 0.050 Uiso 1 1 calc R . .
O3A O 0.4104(2) 0.13960(17) 0.53894(15) 0.0456(6) Uani 1 1 d . . .
C31A C 0.3298(3) 0.1664(3) 0.5488(2) 0.0442(9) Uani 1 1 d . . .
C32A C 0.3510(4) 0.2493(3) 0.5862(2) 0.0523(10) Uani 1 1 d . . .
H32A H 0.4241 0.2917 0.6075 0.063 Uiso 1 1 calc R . .
C33A C 0.2629(4) 0.2701(3) 0.5921(3) 0.0587(11) Uani 1 1 d . . .
H33A H 0.2763 0.3271 0.6177 0.070 Uiso 1 1 calc R . .
C34A C 0.1568(4) 0.2083(3) 0.5609(3) 0.0587(12) Uani 1 1 d . . .
H34A H 0.0967 0.2226 0.5637 0.070 Uiso 1 1 calc R . .
C35A C 0.1386(4) 0.1255(3) 0.5255(2) 0.0507(10) Uani 1 1 d . . .
H35A H 0.0657 0.0833 0.5051 0.061 Uiso 1 1 calc R . .
C36A C 0.2237(3) 0.1022(3) 0.5190(2) 0.0422(9) Uani 1 1 d . . .
C3A C 0.5229(3) 0.2004(3) 0.5680(2) 0.0487(10) Uani 1 1 d . . .
H3AA H 0.5569 0.2354 0.6281 0.058 Uiso 1 1 calc R . .
H3AB H 0.5209 0.2373 0.5379 0.058 Uiso 1 1 calc R . .
O4A O 0.70378(19) 0.24872(17) 0.52036(14) 0.0441(6) Uani 1 1 d . . .
C41A C 0.8055(3) 0.2969(2) 0.5277(2) 0.0390(8) Uani 1 1 d . . .
C42A C 0.7971(3) 0.3320(2) 0.46883(19) 0.0360(8) Uani 1 1 d . . .
C43A C 0.8969(3) 0.3825(2) 0.4745(2) 0.0391(8) Uani 1 1 d . . .
H43A H 0.8937 0.4059 0.4349 0.047 Uiso 1 1 calc R . .
C44A C 1.0019(3) 0.3999(2) 0.5369(2) 0.0412(9) Uani 1 1 d . . .
H44A H 1.0692 0.4357 0.5404 0.049 Uiso 1 1 calc R . .
C45A C 1.0073(3) 0.3649(3) 0.5932(2) 0.0444(9) Uani 1 1 d . . .
H45A H 1.0787 0.3765 0.6357 0.053 Uiso 1 1 calc R . .
C46A C 0.9092(3) 0.3127(3) 0.5884(2) 0.0435(9) Uani 1 1 d . . .
H46A H 0.9135 0.2880 0.6271 0.052 Uiso 1 1 calc R . .
C4A C 0.5896(3) 0.1517(3) 0.5514(2) 0.0495(10) Uani 1 1 d . . .
H4AA H 0.5511 0.1142 0.4917 0.059 Uiso 1 1 calc R . .
H4AB H 0.5920 0.1163 0.5831 0.059 Uiso 1 1 calc R . .
O5A O 0.6333(2) 0.21558(17) 0.24384(14) 0.0429(6) Uani 1 1 d . . .
H5AC H 0.5908 0.1858 0.1930 0.064 Uiso 1 1 calc R . .
C51A C 0.6535(3) 0.2974(2) 0.2591(2) 0.0364(8) Uani 1 1 d . . .
C52A C 0.6490(3) 0.3288(2) 0.1985(2) 0.0362(8) Uani 1 1 d . . .
C53A C 0.6724(3) 0.4132(3) 0.2198(2) 0.0418(9) Uani 1 1 d . . .
H53A H 0.6708 0.4355 0.1795 0.050 Uiso 1 1 calc R . .
C54A C 0.6981(3) 0.4652(3) 0.2986(2) 0.0424(9) Uani 1 1 d . . .
H54A H 0.7133 0.5227 0.3124 0.051 Uiso 1 1 calc R . .
C55A C 0.7014(3) 0.4327(3) 0.3570(2) 0.0409(9) Uani 1 1 d . . .
H55A H 0.7191 0.4688 0.4110 0.049 Uiso 1 1 calc R . .
C56A C 0.6799(3) 0.3496(2) 0.3397(2) 0.0364(8) Uani 1 1 d . . .
C5A C 0.7087(3) 0.2071(3) 0.5750(2) 0.0506(10) Uani 1 1 d . . .
H5AA H 0.7460 0.2486 0.6332 0.061 Uiso 1 1 calc R . .
H5AB H 0.7529 0.1731 0.5700 0.061 Uiso 1 1 calc R . .
O6A O 0.49216(19) 0.11045(17) 0.07566(14) 0.0425(6) Uani 1 1 d . . .
C61A C 0.4359(3) 0.1465(3) 0.0295(2) 0.0389(8) Uani 1 1 d . . .
C62A C 0.3244(3) 0.1045(3) -0.0317(2) 0.0432(9) Uani 1 1 d . . .
H62A H 0.2822 0.0482 -0.0434 0.052 Uiso 1 1 calc R . .
C63A C 0.2754(3) 0.1455(3) -0.0756(2) 0.0470(10) Uani 1 1 d . . .
H63A H 0.1992 0.1167 -0.1177 0.056 Uiso 1 1 calc R . .
C64A C 0.3352(3) 0.2270(3) -0.0593(2) 0.0454(9) Uani 1 1 d . . .
H64A H 0.3005 0.2547 -0.0893 0.055 Uiso 1 1 calc R . .
C65A C 0.4473(3) 0.2685(3) 0.0018(2) 0.0427(9) Uani 1 1 d . . .
H65A H 0.4889 0.3246 0.0127 0.051 Uiso 1 1 calc R . .
C66A C 0.4999(3) 0.2295(3) 0.0471(2) 0.0393(9) Uani 1 1 d . . .
C6A C 0.6813(3) 0.3153(2) 0.4041(2) 0.0394(8) Uani 1 1 d . . .
H6AA H 0.6367 0.2541 0.3751 0.047 Uiso 1 1 calc R . .
H6AB H 0.6425 0.3390 0.4331 0.047 Uiso 1 1 calc R . .
C7A C 0.6235(3) 0.2744(3) 0.1111(2) 0.0403(8) Uani 1 1 d . . .
H7AA H 0.6642 0.3102 0.0907 0.048 Uiso 1 1 calc R . .
H7AB H 0.6548 0.2320 0.1147 0.048 Uiso 1 1 calc R . .
C8A C 0.4279(3) 0.0283(3) 0.0653(2) 0.0434(9) Uani 1 1 d . . .
H8AA H 0.3937 -0.0116 0.0068 0.052 Uiso 1 1 calc R . .
H8AB H 0.3665 0.0290 0.0806 0.052 Uiso 1 1 calc R . .
C9A C 0.5076(3) 0.0026(3) 0.1212(2) 0.0437(9) Uani 1 1 d . . .
H9AA H 0.5727 0.0079 0.1092 0.052 Uiso 1 1 calc R . .
H9AB H 0.5369 0.0407 0.1798 0.052 Uiso 1 1 calc R . .
C10A C 0.4506(3) -0.0859(3) 0.1095(2) 0.0451(9) Uani 1 1 d . . .
H10A H 0.4152 -0.1243 0.0503 0.054 Uiso 1 1 calc R . .
H10B H 0.5063 -0.1032 0.1423 0.054 Uiso 1 1 calc R . .
C1B C 0.6702(4) -0.0743(3) 0.2981(2) 0.0537(11) Uani 1 1 d . . .
C2B C 0.5803(3) -0.0705(3) 0.3138(2) 0.0535(11) Uani 1 1 d . . .
H2B H 0.5225 -0.1211 0.3021 0.064 Uiso 1 1 calc R . .
C3B C 0.5720(4) 0.0033(3) 0.3456(3) 0.0618(12) Uani 1 1 d . . .
H3B H 0.5103 0.0038 0.3568 0.074 Uiso 1 1 calc R . .
C4B C 0.6534(5) 0.0760(4) 0.3611(3) 0.0735(15) Uani 1 1 d . . .
H4B H 0.6467 0.1272 0.3813 0.088 Uiso 1 1 calc R . .
C5B C 0.7448(5) 0.0763(4) 0.3479(3) 0.0831(17) Uani 1 1 d . . .
H5B H 0.8023 0.1276 0.3607 0.100 Uiso 1 1 calc R . .
C6B C 0.7527(4) -0.0003(4) 0.3152(3) 0.0743(15) Uani 1 1 d . . .
H6B H 0.8151 -0.0007 0.3050 0.089 Uiso 1 1 calc R . .
C7B C 0.6756(5) -0.1560(4) 0.2636(3) 0.0837(17) Uani 1 1 d . . .
H71B H 0.7369 -0.1602 0.3061 0.126 Uiso 1 1 calc R . .
H72B H 0.6896 -0.1603 0.2155 0.126 Uiso 1 1 calc R . .
H73B H 0.6037 -0.2015 0.2464 0.126 Uiso 1 1 calc R . .
C1 C 0.2231(4) 0.1208(4) 0.2615(3) 0.072(2) Uani 0.568(3) 1 d PDU A 1
C2 C 0.1424(5) 0.0773(5) 0.1740(3) 0.077(3) Uani 0.568(3) 1 d PDU A 1
C3 C 0.0307(5) 0.0627(5) 0.1667(3) 0.072(3) Uani 0.568(3) 1 d PDU A 1
C4 C 0.0421(5) 0.0939(5) 0.2500(4) 0.074(3) Uani 0.568(3) 1 d PDU A 1
C5 C 0.1609(5) 0.1297(4) 0.3087(3) 0.078(3) Uani 0.568(3) 1 d PDU A 1
C6 C 0.2036(5) 0.2010(3) 0.3795(4) 0.060(2) Uani 0.568(3) 1 d PDU A 1
C7 C 0.3115(5) 0.2675(3) 0.4068(4) 0.056(2) Uani 0.568(3) 1 d PDU A 1
C8 C 0.3716(5) 0.2582(3) 0.3626(4) 0.055(2) Uani 0.568(3) 1 d PDU A 1
C9 C 0.3271(5) 0.1826(4) 0.2895(3) 0.072(3) Uani 0.568(3) 1 d PDU A 1
C10 C 0.3548(6) 0.2059(4) 0.2295(3) 0.078(3) Uani 0.568(3) 1 d PDU A 1
C11 C 0.2782(4) 0.1676(3) 0.1470(3) 0.055(2) Uani 0.568(3) 1 d PDU A 1
C12 C 0.1697(4) 0.1007(4) 0.1173(4) 0.075(3) Uani 0.568(3) 1 d PDU A 1
C13 C 0.0877(4) 0.1109(4) 0.0523(4) 0.053(3) Uani 0.568(3) 1 d PDU A 1
C14 C -0.0195(5) 0.0951(4) 0.0440(4) 0.062(2) Uani 0.568(3) 1 d PDU A 1
C15 C -0.0477(5) 0.0718(4) 0.1036(4) 0.067(2) Uani 0.568(3) 1 d PDU A 1
C16 C -0.1185(6) 0.1114(4) 0.1206(4) 0.067(3) Uani 0.568(3) 1 d PDU A 1
C17 C -0.1079(6) 0.1413(4) 0.1993(3) 0.073(3) Uani 0.568(3) 1 d PDU A 1
C18 C -0.0264(5) 0.1324(4) 0.2654(3) 0.075(3) Uani 0.568(3) 1 d PDU A 1
C19 C 0.0198(5) 0.2088(4) 0.3384(4) 0.087(3) Uani 0.568(3) 1 d PDU A 1
C20 C 0.1320(4) 0.2422(3) 0.3941(4) 0.067(3) Uani 0.568(3) 1 d PDU A 1
C21 C 0.1957(4) 0.3321(3) 0.4313(4) 0.053(2) Uani 0.568(3) 1 d PDU A 1
C22 C 0.3064(4) 0.3473(3) 0.4390(4) 0.048(2) Uani 0.568(3) 1 d PDU A 1
C23 C 0.3695(5) 0.4169(3) 0.4311(4) 0.0458(18) Uani 0.568(3) 1 d PDU A 1
C24 C 0.4323(5) 0.4063(3) 0.3831(4) 0.052(2) Uani 0.568(3) 1 d PDU A 1
C25 C 0.4287(7) 0.3266(3) 0.3474(4) 0.059(2) Uani 0.568(3) 1 d PDU A 1
C26 C 0.4174(6) 0.2950(3) 0.2658(3) 0.057(2) Uani 0.568(3) 1 d PDU A 1
C27 C 0.4104(5) 0.3424(3) 0.2173(3) 0.0473(19) Uani 0.568(3) 1 d PDU A 1
C28 C 0.3301(4) 0.3006(3) 0.1288(3) 0.0464(18) Uani 0.568(3) 1 d PDU A 1
C29 C 0.2627(4) 0.2148(3) 0.0973(4) 0.048(2) Uani 0.568(3) 1 d PDU A 1
C30 C 0.1462(4) 0.1806(3) 0.0398(3) 0.0449(16) Uani 0.568(3) 1 d PDU A 1
C31 C 0.0935(4) 0.2306(3) 0.0125(4) 0.0466(18) Uani 0.568(3) 1 d PDU A 1
C32 C -0.0206(4) 0.2144(3) 0.0039(4) 0.0485(18) Uani 0.568(3) 1 d PDU A 1
C33 C -0.0714(5) 0.1506(4) 0.0247(4) 0.058(2) Uani 0.568(3) 1 d PDU A 1
C34 C -0.1333(6) 0.1591(4) 0.0704(4) 0.069(2) Uani 0.568(3) 1 d PDU A 1
C35 C -0.1469(6) 0.2336(4) 0.0977(4) 0.065(2) Uani 0.568(3) 1 d PDU A 1
C36 C -0.1348(6) 0.2656(3) 0.1821(3) 0.067(2) Uani 0.568(3) 1 d PDU A 1
C37 C -0.1129(6) 0.2212(3) 0.2320(3) 0.073(3) Uani 0.568(3) 1 d PDU A 1
C38 C -0.0346(5) 0.2628(3) 0.3182(4) 0.066(3) Uani 0.568(3) 1 d PDU A 1
C39 C 0.0248(4) 0.3511(3) 0.3572(3) 0.0483(19) Uani 0.568(3) 1 d PDU A 1
C40 C 0.1449(4) 0.3877(3) 0.4164(4) 0.0445(17) Uani 0.568(3) 1 d PDU A 1
C41 C 0.2159(4) 0.4637(3) 0.4226(4) 0.0444(18) Uani 0.568(3) 1 d PDU A 1
C42 C 0.3267(4) 0.4790(3) 0.4308(3) 0.0390(16) Uani 0.568(3) 1 d PDU A 1
C43 C 0.3493(5) 0.5356(4) 0.3921(4) 0.064(3) Uani 0.568(3) 1 d PDU A 1
C44 C 0.4090(6) 0.5262(4) 0.3484(4) 0.062(3) Uani 0.568(3) 1 d PDU A 1
C45 C 0.4469(5) 0.4594(3) 0.3418(3) 0.0432(18) Uani 0.568(3) 1 d PDU A 1
C46 C 0.4357(6) 0.4273(3) 0.2601(3) 0.061(2) Uani 0.568(3) 1 d PDU A 1
C47 C 0.3920(6) 0.4741(4) 0.2165(3) 0.070(3) Uani 0.568(3) 1 d PDU A 1
C48 C 0.3177(5) 0.4356(4) 0.1329(4) 0.066(3) Uani 0.568(3) 1 d PDU A 1
C49 C 0.2815(4) 0.3466(3) 0.0894(3) 0.0473(17) Uani 0.568(3) 1 d PDU A 1
C50 C 0.1652(4) 0.3123(3) 0.0308(4) 0.052(2) Uani 0.568(3) 1 d PDU A 1
C51 C 0.1249(4) 0.3783(3) 0.0388(4) 0.059(2) Uani 0.568(3) 1 d PDU A 1
C52 C 0.0194(5) 0.3635(3) 0.0337(5) 0.069(3) Uani 0.568(3) 1 d PDU A 1
C53 C -0.0530(5) 0.2818(3) 0.0184(4) 0.063(2) Uani 0.568(3) 1 d PDU A 1
C54 C -0.1153(5) 0.2910(3) 0.0647(4) 0.059(2) Uani 0.568(3) 1 d PDU A 1
C55 C -0.0820(6) 0.3794(3) 0.1070(4) 0.080(3) Uani 0.568(3) 1 d PDU A 1
C56 C -0.0713(5) 0.4094(3) 0.1856(3) 0.070(3) Uani 0.568(3) 1 d PDU A 1
C57 C -0.0946(6) 0.3526(3) 0.2244(3) 0.057(2) Uani 0.568(3) 1 d PDU A 1
C58 C -0.0156(4) 0.3944(3) 0.3100(3) 0.0429(16) Uani 0.568(3) 1 d PDU A 1
C59 C 0.0570(5) 0.4764(4) 0.3245(4) 0.058(4) Uani 0.568(3) 1 d PDU A 1
C60 C 0.1699(4) 0.5101(3) 0.3793(3) 0.0437(17) Uani 0.568(3) 1 d PDU A 1
C61 C 0.2532(4) 0.5565(4) 0.3616(4) 0.059(2) Uani 0.568(3) 1 d PDU A 1
C62 C 0.3765(5) 0.5375(4) 0.2721(3) 0.063(2) Uani 0.568(3) 1 d PDU A 1
C63 C 0.2211(4) 0.4556(3) 0.1014(3) 0.070(2) Uani 0.568(3) 1 d PDU A 1
C64 C 0.0003(5) 0.4254(3) 0.0877(4) 0.064(2) Uani 0.568(3) 1 d PDU A 1
C65 C 0.0227(4) 0.4866(3) 0.2475(3) 0.055(2) Uani 0.568(3) 1 d PDU A 1
C66 C 0.1034(5) 0.5306(5) 0.2302(3) 0.073(3) Uani 0.568(3) 1 d PDU A 1
C67 C 0.2215(5) 0.5667(6) 0.2883(3) 0.079(3) Uani 0.568(3) 1 d PDU A 1
C68 C 0.2847(5) 0.5570(5) 0.2420(3) 0.070(3) Uani 0.568(3) 1 d PDU A 1
C69 C 0.2043(5) 0.5140(5) 0.1550(3) 0.078(4) Uani 0.568(3) 1 d PDU A 1
C70 C 0.0916(4) 0.4990(4) 0.1466(3) 0.073(2) Uani 0.568(3) 1 d PDU A 1
C1' C 0.1513(5) 0.0750(7) 0.1963(4) 0.095(5) Uani 0.432(3) 1 d PDU A 2
C2' C 0.0348(6) 0.0501(7) 0.1383(4) 0.073(4) Uani 0.432(3) 1 d PDU A 2
C3' C -0.0269(6) 0.0635(6) 0.1852(4) 0.079(3) Uani 0.432(3) 1 d PDU A 2
C4' C 0.0523(6) 0.0972(6) 0.2727(4) 0.088(5) Uani 0.432(3) 1 d PDU A 2
C5' C 0.1623(5) 0.1043(6) 0.2796(4) 0.078(4) Uani 0.432(3) 1 d PDU A 2
C6' C 0.2585(6) 0.1724(4) 0.3423(5) 0.079(3) Uani 0.432(3) 1 d PDU A 2
C7' C 0.3485(7) 0.2142(4) 0.3264(4) 0.068(4) Uani 0.432(3) 1 d PDU A 2
C8' C 0.3374(7) 0.1855(5) 0.2471(4) 0.096(5) Uani 0.432(3) 1 d PDU A 2
C9' C 0.2363(5) 0.1160(4) 0.1811(4) 0.059(3) Uani 0.432(3) 1 d PDU A 2
C10' C 0.2117(5) 0.1313(5) 0.1072(4) 0.080(4) Uani 0.432(3) 1 d PDU A 2
C11' C 0.1011(5) 0.1071(6) 0.0519(6) 0.092(8) Uani 0.432(3) 1 d PDU A 2
C12' C 0.0110(6) 0.0653(6) 0.0676(5) 0.088(4) Uani 0.432(3) 1 d PDU A 2
C13' C -0.0726(7) 0.0988(5) 0.0438(5) 0.061(3) Uani 0.432(3) 1 d PDU A 2
C14' C -0.1324(8) 0.1110(5) 0.0871(5) 0.068(4) Uani 0.432(3) 1 d PDU A 2
C15' C -0.1085(7) 0.0941(5) 0.1603(4) 0.061(3) Uani 0.432(3) 1 d PDU A 2
C16' C -0.1159(8) 0.1580(5) 0.2204(3) 0.074(4) Uani 0.432(3) 1 d PDU A 2
C17' C -0.0416(6) 0.1898(4) 0.3030(4) 0.069(3) Uani 0.432(3) 1 d PDU A 2
C18' C 0.0439(5) 0.1580(4) 0.3301(4) 0.064(3) Uani 0.432(3) 1 d PDU A 2
C19' C 0.1445(5) 0.2289(4) 0.3949(6) 0.087(6) Uani 0.432(3) 1 d PDU A 2
C20' C 0.2496(6) 0.2361(4) 0.4018(5) 0.064(3) Uani 0.432(3) 1 d PDU A 2
C21' C 0.3338(7) 0.3159(4) 0.4224(6) 0.065(3) Uani 0.432(3) 1 d PDU A 2
C22' C 0.3946(7) 0.3028(4) 0.3765(5) 0.061(3) Uani 0.432(3) 1 d PDU A 2
C23' C 0.4374(9) 0.3623(4) 0.3481(5) 0.064(3) Uani 0.432(3) 1 d PDU A 2
C24' C 0.4257(8) 0.3324(4) 0.2642(4) 0.052(3) Uani 0.432(3) 1 d PDU A 2
C25' C 0.3732(7) 0.2455(4) 0.2150(4) 0.077(4) Uani 0.432(3) 1 d PDU A 2
C26' C 0.2958(6) 0.2120(4) 0.1289(4) 0.063(4) Uani 0.432(3) 1 d PDU A 2
C27' C 0.2683(5) 0.2637(4) 0.0887(4) 0.057(3) Uani 0.432(3) 1 d PDU A 2
C28' C 0.1507(5) 0.2377(4) 0.0290(5) 0.056(3) Uani 0.432(3) 1 d PDU A 2
C29' C 0.0697(5) 0.1624(4) 0.0157(5) 0.063(3) Uani 0.432(3) 1 d PDU A 2
C30' C -0.0384(6) 0.1556(4) 0.0087(5) 0.056(3) Uani 0.432(3) 1 d PDU A 2
C31' C -0.0686(6) 0.2241(4) 0.0164(5) 0.053(3) Uani 0.432(3) 1 d PDU A 2
C32' C -0.1298(6) 0.2379(4) 0.0644(4) 0.044(2) Uani 0.432(3) 1 d PDU A 2
C33' C -0.1562(6) 0.1844(4) 0.1026(4) 0.049(2) Uani 0.432(3) 1 d PDU A 2
C34' C -0.1457(7) 0.2139(4) 0.1839(3) 0.051(3) Uani 0.432(3) 1 d PDU A 2
C35' C -0.1080(6) 0.3000(3) 0.2301(3) 0.046(2) Uani 0.432(3) 1 d PDU A 2
C36' C -0.0299(6) 0.3329(3) 0.3184(4) 0.056(3) Uani 0.432(3) 1 d PDU A 2
C37' C 0.0049(5) 0.2786(3) 0.3522(4) 0.041(2) Uani 0.432(3) 1 d PDU A 2
C38' C 0.1193(5) 0.3022(4) 0.4094(5) 0.064(3) Uani 0.432(3) 1 d PDU A 2
C39' C 0.2032(5) 0.3818(4) 0.4350(6) 0.056(3) Uani 0.432(3) 1 d PDU A 2
C40' C 0.3146(6) 0.3893(4) 0.4419(6) 0.058(3) Uani 0.432(3) 1 d PDU A 2
C41' C 0.3764(8) 0.4543(5) 0.4276(6) 0.067(4) Uani 0.432(3) 1 d PDU A 2
C42' C 0.4376(9) 0.4415(5) 0.3817(6) 0.074(4) Uani 0.432(3) 1 d PDU A 2
C43' C 0.4356(8) 0.4944(5) 0.3373(4) 0.057(3) Uani 0.432(3) 1 d PDU A 2
C44' C 0.4258(8) 0.4672(4) 0.2584(4) 0.071(4) Uani 0.432(3) 1 d PDU A 2
C45' C 0.4173(7) 0.3833(4) 0.2197(4) 0.058(3) Uani 0.432(3) 1 d PDU A 2
C46' C 0.3395(6) 0.3496(4) 0.1338(4) 0.064(3) Uani 0.432(3) 1 d PDU A 2
C47' C 0.3004(6) 0.4119(4) 0.1176(5) 0.065(4) Uani 0.432(3) 1 d PDU A 2
C48' C 0.1889(5) 0.3870(4) 0.0621(5) 0.063(3) Uani 0.432(3) 1 d PDU A 2
C49' C 0.1114(5) 0.3000(4) 0.0203(6) 0.062(3) Uani 0.432(3) 1 d PDU A 2
C50' C 0.0021(5) 0.2932(4) 0.0118(5) 0.049(2) Uani 0.432(3) 1 d PDU A 2
C51' C 0.0127(6) 0.3772(4) 0.0506(6) 0.102(6) Uani 0.432(3) 1 d PDU A 2
C52' C -0.0449(7) 0.3908(4) 0.0956(5) 0.072(4) Uani 0.432(3) 1 d PDU A 2
C53' C -0.1143(6) 0.3212(3) 0.1037(4) 0.051(3) Uani 0.432(3) 1 d PDU A 2
C54' C -0.1019(7) 0.3504(4) 0.1856(4) 0.053(3) Uani 0.432(3) 1 d PDU A 2
C55' C -0.0258(7) 0.4380(4) 0.2295(4) 0.070(3) Uani 0.432(3) 1 d PDU A 2
C56' C 0.0471(5) 0.4697(5) 0.3124(4) 0.050(5) Uani 0.432(3) 1 d PDU A 2
C57' C 0.0490(5) 0.4170(4) 0.3575(4) 0.060(3) Uani 0.432(3) 1 d PDU A 2
C58' C 0.1633(5) 0.4405(4) 0.4146(5) 0.059(3) Uani 0.432(3) 1 d PDU A 2
C59' C 0.2327(5) 0.5095(5) 0.4063(5) 0.070(3) Uani 0.432(3) 1 d PDU A 2
C60' C 0.3372(6) 0.5167(5) 0.4130(6) 0.066(4) Uani 0.432(3) 1 d PDU A 2
C61' C 0.3730(7) 0.5421(6) 0.3571(5) 0.071(4) Uani 0.432(3) 1 d PDU A 2
C62' C 0.3544(7) 0.4851(5) 0.1948(4) 0.083(4) Uani 0.432(3) 1 d PDU A 2
C63' C 0.1276(5) 0.4359(4) 0.0806(4) 0.062(3) Uani 0.432(3) 1 d PDU A 2
C64' C 0.0078(6) 0.4635(4) 0.1730(4) 0.075(3) Uani 0.432(3) 1 d PDU A 2
C65' C 0.1614(5) 0.5287(5) 0.3439(4) 0.069(3) Uani 0.432(3) 1 d PDU A 2
C66' C 0.1957(6) 0.5534(6) 0.2903(4) 0.074(4) Uani 0.432(3) 1 d PDU A 2
C67' C 0.3061(6) 0.5605(6) 0.2970(4) 0.089(4) Uani 0.432(3) 1 d PDU A 2
C68' C 0.2954(6) 0.5314(6) 0.2135(4) 0.072(4) Uani 0.432(3) 1 d PDU A 2
C69' C 0.1786(6) 0.5057(6) 0.1552(4) 0.084(5) Uani 0.432(3) 1 d PDU A 2
C70' C 0.1182(5) 0.5194(6) 0.2030(4) 0.102(6) Uani 0.432(3) 1 d PDU A 2
C1C C 0.3080(6) 0.3925(5) -0.1625(5) 0.0865(9) Uiso 0.568(3) 1 d PD A 1
C2C C 0.2028(6) 0.3287(5) -0.2122(5) 0.0865(9) Uiso 0.568(3) 1 d PD A 1
H2C H 0.1912 0.2820 -0.2570 0.104 Uiso 0.568(3) 1 calc PR A 1
C3C C 0.1129(6) 0.3331(5) -0.1964(5) 0.0865(9) Uiso 0.568(3) 1 d PD A 1
H3C H 0.0394 0.2895 -0.2305 0.104 Uiso 0.568(3) 1 calc PR A 1
C4C C 0.1320(7) 0.4011(5) -0.1310(5) 0.0865(9) Uiso 0.568(3) 1 d PD A 1
H4C H 0.0712 0.4040 -0.1195 0.104 Uiso 0.568(3) 1 calc PR A 1
C5C C 0.2372(7) 0.4648(5) -0.0820(5) 0.0865(9) Uiso 0.568(3) 1 d PD A 1
H5C H 0.2491 0.5120 -0.0374 0.104 Uiso 0.568(3) 1 calc PR A 1
C6C C 0.3254(6) 0.4600(5) -0.0978(5) 0.0865(9) Uiso 0.568(3) 1 d PD A 1
H6C H 0.3988 0.5037 -0.0637 0.104 Uiso 0.568(3) 1 calc PR A 1
C7C C 0.4084(10) 0.3906(8) -0.1764(8) 0.141(4) Uiso 0.568(3) 1 d PD A 1
H71C H 0.4757 0.4413 -0.1347 0.211 Uiso 0.568(3) 1 calc PR A 1
H72C H 0.3938 0.3879 -0.2319 0.211 Uiso 0.568(3) 1 calc PR A 1
H73C H 0.4209 0.3414 -0.1715 0.211 Uiso 0.568(3) 1 calc PR A 1
C1D C 0.1989(7) 0.3905(6) -0.1537(6) 0.0865(9) Uiso 0.432(3) 1 d PD A 2
C2D C 0.2497(8) 0.3585(6) -0.1992(6) 0.0865(9) Uiso 0.432(3) 1 d PD A 2
H2D H 0.2056 0.3106 -0.2504 0.104 Uiso 0.432(3) 1 calc PR A 2
C3D C 0.3652(8) 0.3975(7) -0.1688(6) 0.0865(9) Uiso 0.432(3) 1 d PD A 2
H3D H 0.4003 0.3760 -0.1995 0.104 Uiso 0.432(3) 1 calc PR A 2
C4D C 0.4302(8) 0.4667(6) -0.0950(6) 0.0865(9) Uiso 0.432(3) 1 d PD A 2
H4D H 0.5095 0.4928 -0.0752 0.104 Uiso 0.432(3) 1 calc PR A 2
C5D C 0.3801(8) 0.4986(6) -0.0491(6) 0.0865(9) Uiso 0.432(3) 1 d PD A 2
H5D H 0.4245 0.5459 0.0025 0.104 Uiso 0.432(3) 1 calc PR A 2
C6D C 0.2654(8) 0.4606(6) -0.0799(6) 0.0865(9) Uiso 0.432(3) 1 d PD A 2
H6D H 0.2305 0.4830 -0.0495 0.104 Uiso 0.432(3) 1 calc PR A 2
C7D C 0.0744(10) 0.3495(9) -0.1850(9) 0.141(4) Uiso 0.432(3) 1 d PD A 2
H71D H 0.0530 0.3799 -0.1457 0.211 Uiso 0.432(3) 1 calc PR A 2
H72D H 0.0532 0.2916 -0.1905 0.211 Uiso 0.432(3) 1 calc PR A 2
H73D H 0.0352 0.3501 -0.2392 0.211 Uiso 0.432(3) 1 calc PR A 2

loop_
_atom_site_aniso_label
_atom_site_aniso_U_11
_atom_site_aniso_U_22
_atom_site_aniso_U_33
_atom_site_aniso_U_23
_atom_site_aniso_U_13
_atom_site_aniso_U_12
O1A 0.0459(14) 0.0518(17) 0.0387(13) 0.0156(12) 0.0244(11) 0.0196(12)
C11A 0.0399(19) 0.050(2) 0.0269(16) 0.0114(17) 0.0102(15) 0.0164(17)
C12A 0.0393(19) 0.051(2) 0.0256(16) 0.0126(16) 0.0110(14) 0.0156(17)
C13A 0.063(3) 0.064(3) 0.050(2) 0.027(2) 0.033(2) 0.030(2)
C14A 0.082(3) 0.062(3) 0.077(3) 0.037(3) 0.049(3) 0.030(3)
C15A 0.077(3) 0.052(3) 0.063(3) 0.023(2) 0.036(2) 0.032(2)
C16A 0.052(2) 0.057(3) 0.040(2) 0.0171(19) 0.0224(18) 0.022(2)
C1A 0.043(2) 0.053(2) 0.0274(16) 0.0142(17) 0.0155(15) 0.0161(18)
O2A 0.0354(13) 0.0532(17) 0.0288(11) 0.0080(11) 0.0144(10) 0.0139(12)
C21A 0.0361(18) 0.047(2) 0.0327(17) 0.0158(17) 0.0139(15) 0.0174(17)
C22A 0.0397(19) 0.046(2) 0.0278(16) 0.0147(16) 0.0149(15) 0.0165(17)
C23A 0.040(2) 0.061(3) 0.0351(18) 0.0214(18) 0.0186(16) 0.0186(18)
C24A 0.0351(19) 0.071(3) 0.0362(19) 0.018(2) 0.0113(16) 0.0158(19)
C25A 0.046(2) 0.067(3) 0.0287(17) 0.0160(19) 0.0137(16) 0.020(2)
C26A 0.0407(19) 0.049(2) 0.0304(17) 0.0145(17) 0.0159(15) 0.0178(17)
C2A 0.0397(19) 0.051(2) 0.0304(17) 0.0159(17) 0.0154(15) 0.0138(17)
O3A 0.0412(14) 0.0506(17) 0.0349(12) 0.0108(12) 0.0182(11) 0.0106(12)
C31A 0.053(2) 0.053(3) 0.0287(17) 0.0151(18) 0.0200(16) 0.0234(19)
C32A 0.068(3) 0.052(3) 0.0332(19) 0.0124(19) 0.0259(19) 0.020(2)
C33A 0.083(3) 0.061(3) 0.041(2) 0.020(2) 0.033(2) 0.037(3)
C34A 0.073(3) 0.079(4) 0.044(2) 0.027(2) 0.035(2) 0.044(3)
C35A 0.056(2) 0.067(3) 0.0335(19) 0.019(2) 0.0241(17) 0.027(2)
C36A 0.042(2) 0.058(3) 0.0262(16) 0.0166(17) 0.0172(15) 0.0195(18)
C3A 0.045(2) 0.049(3) 0.0333(18) 0.0107(18) 0.0141(16) 0.0053(18)
O4A 0.0324(12) 0.0560(17) 0.0316(12) 0.0171(12) 0.0104(10) 0.0075(11)
C41A 0.0316(18) 0.043(2) 0.0286(17) 0.0065(16) 0.0118(14) 0.0077(16)
C42A 0.0326(17) 0.043(2) 0.0259(16) 0.0076(15) 0.0134(14) 0.0136(16)
C43A 0.0345(18) 0.048(2) 0.0311(17) 0.0111(16) 0.0164(15) 0.0150(16)
C44A 0.0284(17) 0.052(2) 0.0353(18) 0.0118(17) 0.0140(14) 0.0117(16)
C45A 0.0317(18) 0.054(3) 0.0335(18) 0.0102(18) 0.0086(15) 0.0149(17)
C46A 0.039(2) 0.050(2) 0.0329(18) 0.0144(17) 0.0116(15) 0.0141(17)
C4A 0.046(2) 0.055(3) 0.0374(19) 0.0168(19) 0.0175(17) 0.0111(19)
O5A 0.0440(14) 0.0485(17) 0.0280(12) 0.0120(11) 0.0134(10) 0.0153(12)
C51A 0.0242(16) 0.047(2) 0.0309(17) 0.0118(16) 0.0099(13) 0.0116(15)
C52A 0.0238(16) 0.049(2) 0.0273(16) 0.0111(16) 0.0097(13) 0.0098(15)
C53A 0.0298(17) 0.055(3) 0.0350(18) 0.0192(18) 0.0124(14) 0.0115(17)
C54A 0.0298(17) 0.046(2) 0.0358(18) 0.0113(17) 0.0087(14) 0.0077(16)
C55A 0.0265(17) 0.051(3) 0.0282(17) 0.0053(16) 0.0077(13) 0.0092(16)
C56A 0.0226(15) 0.047(2) 0.0280(16) 0.0098(16) 0.0081(13) 0.0094(15)
C5A 0.046(2) 0.061(3) 0.0370(19) 0.0233(19) 0.0149(17) 0.0130(19)
O6A 0.0347(12) 0.0527(17) 0.0310(12) 0.0135(12) 0.0109(10) 0.0145(12)
C61A 0.0330(17) 0.058(3) 0.0249(16) 0.0144(16) 0.0141(14) 0.0188(17)
C62A 0.0341(18) 0.057(3) 0.0281(17) 0.0116(17) 0.0129(15) 0.0124(17)
C63A 0.0323(18) 0.073(3) 0.0268(17) 0.0159(19) 0.0107(14) 0.018(2)
C64A 0.043(2) 0.067(3) 0.0289(17) 0.0198(18) 0.0160(16) 0.026(2)
C65A 0.0408(19) 0.059(3) 0.0302(17) 0.0189(17) 0.0185(15) 0.0198(18)
C66A 0.0348(18) 0.057(3) 0.0248(16) 0.0119(16) 0.0163(14) 0.0188(17)
C6A 0.0298(17) 0.052(2) 0.0261(16) 0.0096(16) 0.0113(14) 0.0112(16)
C7A 0.0323(17) 0.057(2) 0.0290(17) 0.0161(17) 0.0151(14) 0.0157(17)
C8A 0.0398(19) 0.055(3) 0.0294(17) 0.0119(17) 0.0171(15) 0.0145(18)
C9A 0.0379(19) 0.061(3) 0.0290(17) 0.0152(17) 0.0165(15) 0.0179(18)
C10A 0.046(2) 0.060(3) 0.0322(18) 0.0156(18) 0.0214(16) 0.0233(19)
C1B 0.061(3) 0.076(3) 0.0288(18) 0.022(2) 0.0205(18) 0.034(2)
C2B 0.047(2) 0.074(3) 0.0294(18) 0.016(2) 0.0133(17) 0.022(2)
C3B 0.067(3) 0.086(4) 0.039(2) 0.025(2) 0.022(2) 0.043(3)
C4B 0.113(4) 0.076(4) 0.043(2) 0.030(3) 0.034(3) 0.051(4)
C5B 0.089(4) 0.080(4) 0.060(3) 0.036(3) 0.026(3) 0.010(3)
C6B 0.060(3) 0.117(5) 0.051(3) 0.040(3) 0.031(2) 0.030(3)
C7B 0.118(4) 0.113(5) 0.046(2) 0.034(3) 0.040(3) 0.077(4)
C1 0.078(4) 0.074(5) 0.073(4) 0.033(3) 0.030(3) 0.047(4)
C2 0.089(5) 0.063(5) 0.079(5) 0.022(4) 0.040(4) 0.038(4)
C3 0.078(5) 0.055(5) 0.081(5) 0.024(4) 0.038(4) 0.027(4)
C4 0.079(5) 0.064(5) 0.074(5) 0.040(4) 0.027(3) 0.018(4)
C5 0.096(5) 0.069(5) 0.077(5) 0.047(4) 0.035(4) 0.033(4)
C6 0.070(4) 0.067(5) 0.050(4) 0.030(3) 0.031(3) 0.026(4)
C7 0.058(4) 0.058(4) 0.044(3) 0.028(3) 0.012(3) 0.023(3)
C8 0.052(4) 0.051(5) 0.056(4) 0.027(4) 0.011(3) 0.028(3)
C9 0.083(5) 0.078(5) 0.069(5) 0.034(4) 0.031(3) 0.053(4)
C10 0.073(5) 0.095(5) 0.085(5) 0.036(4) 0.037(4) 0.059(4)
C11 0.054(4) 0.054(4) 0.058(4) 0.017(3) 0.025(3) 0.030(3)
C12 0.088(5) 0.062(5) 0.072(4) 0.019(3) 0.036(4) 0.033(4)
C13 0.059(5) 0.044(5) 0.039(4) 0.004(3) 0.020(3) 0.015(3)
C14 0.057(4) 0.058(4) 0.047(4) 0.002(3) 0.022(3) 0.011(3)
C15 0.058(4) 0.054(4) 0.068(4) 0.016(3) 0.025(3) 0.009(3)
C16 0.058(4) 0.056(4) 0.071(5) 0.025(4) 0.025(4) 0.008(3)
C17 0.061(4) 0.064(5) 0.088(5) 0.028(4) 0.042(4) 0.010(3)
C18 0.081(4) 0.061(4) 0.080(4) 0.026(4) 0.049(4) 0.011(3)
C19 0.089(5) 0.092(5) 0.086(5) 0.044(4) 0.055(4) 0.018(4)
C20 0.077(5) 0.085(5) 0.046(4) 0.040(4) 0.033(3) 0.021(4)
C21 0.065(4) 0.058(4) 0.034(3) 0.022(3) 0.022(3) 0.016(3)
C22 0.055(4) 0.048(4) 0.030(3) 0.013(3) 0.002(2) 0.032(3)
C23 0.040(3) 0.053(4) 0.026(3) 0.006(3) 0.006(2) 0.015(3)
C24 0.025(3) 0.052(4) 0.048(4) -0.001(3) -0.002(2) 0.020(3)
C25 0.049(4) 0.068(5) 0.056(4) 0.026(3) 0.015(3) 0.031(4)
C26 0.045(4) 0.075(5) 0.054(4) 0.014(3) 0.021(3) 0.042(4)
C27 0.032(3) 0.059(4) 0.049(4) 0.009(3) 0.024(3) 0.021(3)
C28 0.037(3) 0.056(4) 0.041(3) 0.006(3) 0.024(3) 0.018(3)
C29 0.045(4) 0.054(4) 0.044(4) 0.011(3) 0.023(3) 0.027(3)
C30 0.047(3) 0.045(4) 0.036(3) 0.004(3) 0.021(3) 0.020(3)
C31 0.044(4) 0.062(4) 0.030(3) 0.009(3) 0.021(3) 0.021(3)
C32 0.044(3) 0.058(4) 0.025(3) 0.001(3) 0.003(2) 0.027(3)
C33 0.043(4) 0.068(5) 0.035(3) 0.006(3) 0.018(3) 0.001(3)
C34 0.045(4) 0.073(5) 0.063(4) 0.010(3) 0.017(3) 0.018(3)
C35 0.044(4) 0.071(5) 0.062(4) 0.016(4) 0.015(3) 0.021(3)
C36 0.046(4) 0.076(5) 0.069(4) 0.011(4) 0.029(3) 0.027(3)
C37 0.048(4) 0.068(5) 0.090(5) 0.011(4) 0.045(4) 0.010(3)
C38 0.064(4) 0.076(5) 0.072(5) 0.033(4) 0.045(4) 0.028(3)
C39 0.043(4) 0.062(4) 0.042(3) 0.016(3) 0.029(3) 0.016(3)
C40 0.050(4) 0.054(4) 0.031(3) 0.012(3) 0.023(3) 0.022(3)
C41 0.042(4) 0.051(4) 0.026(3) 0.002(3) 0.014(3) 0.017(3)
C42 0.042(3) 0.033(3) 0.023(3) 0.000(2) 0.006(2) 0.012(3)
C43 0.060(4) 0.059(5) 0.049(4) 0.010(3) 0.026(3) 0.001(3)
C44 0.047(4) 0.056(4) 0.068(4) 0.009(3) 0.023(3) 0.022(3)
C45 0.023(3) 0.050(4) 0.044(3) 0.015(3) 0.011(2) 0.007(3)
C46 0.043(3) 0.068(5) 0.061(4) 0.016(3) 0.029(3) 0.013(3)
C47 0.063(4) 0.083(5) 0.069(4) 0.042(4) 0.039(4) 0.014(3)
C48 0.063(4) 0.074(5) 0.058(4) 0.024(4) 0.038(4) 0.016(3)
C49 0.043(3) 0.058(4) 0.046(3) 0.018(3) 0.029(3) 0.019(3)
C50 0.054(4) 0.064(4) 0.043(3) 0.025(3) 0.026(3) 0.024(3)
C51 0.064(4) 0.072(4) 0.052(4) 0.032(3) 0.034(3) 0.027(3)
C52 0.069(5) 0.081(5) 0.056(4) 0.035(4) 0.016(3) 0.036(4)
C53 0.061(4) 0.072(5) 0.046(4) 0.023(3) 0.013(3) 0.030(4)
C54 0.046(4) 0.056(4) 0.056(4) 0.006(3) 0.006(3) 0.035(3)
C55 0.076(5) 0.088(5) 0.079(5) 0.036(4) 0.026(4) 0.046(4)
C56 0.062(4) 0.078(5) 0.067(4) 0.013(3) 0.026(3) 0.048(4)
C57 0.045(3) 0.073(5) 0.052(4) 0.014(3) 0.026(3) 0.028(3)
C58 0.036(3) 0.052(4) 0.040(3) 0.009(3) 0.023(2) 0.018(3)
C59 0.060(6) 0.063(6) 0.054(5) 0.016(4) 0.030(4) 0.031(4)
C60 0.044(3) 0.041(4) 0.041(3) 0.006(3) 0.019(3) 0.021(3)
C61 0.059(4) 0.051(4) 0.066(4) 0.016(3) 0.033(3) 0.024(3)
C62 0.061(4) 0.060(4) 0.057(4) 0.024(3) 0.029(3) 0.007(3)
C63 0.093(5) 0.069(4) 0.063(4) 0.033(3) 0.047(3) 0.033(3)
C64 0.069(4) 0.062(4) 0.056(4) 0.024(3) 0.019(3) 0.034(3)
C65 0.053(4) 0.057(4) 0.054(4) 0.015(3) 0.022(3) 0.032(3)
C66 0.089(5) 0.063(5) 0.074(4) 0.032(4) 0.035(4) 0.040(4)
C67 0.086(5) 0.072(5) 0.081(5) 0.026(4) 0.044(4) 0.030(4)
C68 0.077(4) 0.059(4) 0.075(5) 0.030(4) 0.038(4) 0.021(3)
C69 0.093(5) 0.070(5) 0.079(5) 0.039(4) 0.044(4) 0.033(4)
C70 0.075(4) 0.071(5) 0.083(5) 0.041(4) 0.032(3) 0.037(3)
C1' 0.101(7) 0.091(7) 0.099(7) 0.042(5) 0.047(5) 0.041(5)
C2' 0.079(6) 0.071(6) 0.073(6) 0.028(4) 0.041(4) 0.030(4)
C3' 0.081(5) 0.075(6) 0.083(5) 0.030(4) 0.038(4) 0.034(4)
C4' 0.091(7) 0.084(7) 0.091(6) 0.047(5) 0.037(5) 0.032(5)
C5' 0.080(6) 0.083(6) 0.082(6) 0.039(5) 0.039(4) 0.042(4)
C6' 0.081(5) 0.086(6) 0.077(5) 0.042(4) 0.034(4) 0.040(4)
C7' 0.064(5) 0.069(6) 0.072(6) 0.027(5) 0.023(4) 0.040(4)
C8' 0.093(7) 0.108(7) 0.100(7) 0.036(5) 0.051(5) 0.057(5)
C9' 0.061(4) 0.061(5) 0.061(5) 0.021(4) 0.030(4) 0.033(4)
C10' 0.080(6) 0.083(6) 0.079(6) 0.023(4) 0.045(5) 0.037(5)
C11' 0.091(9) 0.094(10) 0.090(10) 0.025(5) 0.048(6) 0.040(6)
C12' 0.096(6) 0.087(6) 0.084(6) 0.032(4) 0.047(5) 0.036(5)
C13' 0.061(5) 0.059(5) 0.057(5) 0.012(4) 0.032(4) 0.021(4)
C14' 0.067(5) 0.069(6) 0.060(5) 0.027(4) 0.031(4) 0.015(4)
C15' 0.059(5) 0.059(5) 0.059(5) 0.019(4) 0.032(4) 0.016(4)
C16' 0.066(5) 0.080(7) 0.078(6) 0.023(4) 0.051(5) 0.016(4)
C17' 0.066(5) 0.074(6) 0.071(5) 0.024(4) 0.047(4) 0.020(4)
C18' 0.079(5) 0.064(5) 0.063(5) 0.036(4) 0.039(4) 0.030(4)
C19' 0.090(7) 0.098(7) 0.083(8) 0.043(5) 0.041(5) 0.043(6)
C20' 0.061(5) 0.073(6) 0.058(5) 0.036(4) 0.021(4) 0.029(4)
C21' 0.063(5) 0.072(6) 0.059(5) 0.033(4) 0.016(4) 0.035(4)
C22' 0.046(5) 0.073(6) 0.062(5) 0.036(4) 0.013(3) 0.029(4)
C23' 0.043(4) 0.076(6) 0.066(5) 0.023(4) 0.017(4) 0.032(4)
C24' 0.036(4) 0.065(5) 0.061(5) 0.025(4) 0.023(4) 0.027(4)
C25' 0.065(5) 0.081(6) 0.094(6) 0.026(4) 0.041(4) 0.046(4)
C26' 0.059(5) 0.074(6) 0.062(6) 0.015(4) 0.035(4) 0.037(4)
C27' 0.054(5) 0.063(5) 0.057(5) 0.015(4) 0.037(4) 0.022(4)
C28' 0.056(5) 0.069(5) 0.042(4) 0.013(3) 0.035(4) 0.019(4)
C29' 0.064(5) 0.070(5) 0.054(4) 0.013(4) 0.036(4) 0.025(4)
C30' 0.055(5) 0.063(5) 0.035(4) 0.014(4) 0.023(4) 0.006(4)
C31' 0.045(4) 0.063(5) 0.037(4) 0.009(3) 0.011(3) 0.026(4)
C32' 0.022(3) 0.068(5) 0.029(4) 0.015(4) 0.006(3) 0.012(3)
C33' 0.027(4) 0.043(5) 0.060(5) 0.004(3) 0.012(3) 0.015(3)
C34' 0.033(4) 0.063(5) 0.063(5) 0.036(4) 0.024(3) 0.013(3)
C35' 0.033(4) 0.063(5) 0.045(4) 0.012(3) 0.027(3) 0.021(3)
C36' 0.047(4) 0.067(5) 0.056(5) 0.016(4) 0.034(4) 0.023(4)
C37' 0.040(4) 0.049(5) 0.034(4) 0.019(3) 0.023(3) 0.011(3)
C38' 0.073(5) 0.081(5) 0.050(4) 0.029(4) 0.036(4) 0.035(4)
C39' 0.056(5) 0.065(5) 0.042(4) 0.014(4) 0.026(4) 0.020(4)
C40' 0.064(5) 0.061(5) 0.039(4) 0.019(4) 0.017(4) 0.024(4)
C41' 0.065(5) 0.068(6) 0.053(5) 0.015(4) 0.023(4) 0.019(4)
C42' 0.061(5) 0.082(6) 0.069(6) 0.032(5) 0.027(4) 0.016(4)
C43' 0.047(5) 0.051(5) 0.062(5) 0.009(4) 0.024(4) 0.021(4)
C44' 0.058(5) 0.076(6) 0.081(6) 0.043(5) 0.032(4) 0.015(4)
C45' 0.042(4) 0.061(6) 0.068(5) 0.016(4) 0.033(4) 0.019(4)
C46' 0.062(5) 0.072(6) 0.061(5) 0.025(4) 0.039(4) 0.022(4)
C47' 0.063(5) 0.075(6) 0.061(5) 0.025(4) 0.039(4) 0.023(4)
C48' 0.059(5) 0.073(5) 0.058(5) 0.024(4) 0.033(4) 0.023(4)
C49' 0.064(5) 0.071(6) 0.046(4) 0.027(4) 0.029(4) 0.012(4)
C50' 0.044(4) 0.067(5) 0.032(4) 0.021(3) 0.020(3) 0.013(3)
C51' 0.103(8) 0.106(8) 0.099(8) 0.048(5) 0.039(5) 0.049(6)
C52' 0.064(6) 0.082(6) 0.072(5) 0.040(4) 0.025(4) 0.035(4)
C53' 0.036(4) 0.061(5) 0.062(5) 0.032(4) 0.018(3) 0.026(4)
C54' 0.035(4) 0.053(5) 0.071(5) 0.013(4) 0.024(4) 0.028(4)
C55' 0.067(5) 0.068(6) 0.076(6) 0.027(4) 0.038(4) 0.026(4)
C56' 0.050(6) 0.054(7) 0.050(6) 0.013(4) 0.029(4) 0.026(5)
C57' 0.057(5) 0.066(5) 0.056(4) 0.012(4) 0.034(4) 0.025(4)
C58' 0.058(5) 0.065(6) 0.047(4) 0.005(4) 0.034(4) 0.022(4)
C59' 0.069(5) 0.070(6) 0.063(5) 0.011(4) 0.037(4) 0.024(4)
C60' 0.064(5) 0.063(6) 0.055(5) 0.017(4) 0.029(4) 0.010(4)
C61' 0.067(6) 0.069(6) 0.065(5) 0.010(4) 0.043(5) 0.010(4)
C62' 0.083(6) 0.083(6) 0.078(6) 0.034(5) 0.039(5) 0.021(4)
C63' 0.062(5) 0.063(5) 0.062(5) 0.027(4) 0.031(4) 0.022(4)
C64' 0.081(5) 0.073(5) 0.075(5) 0.032(4) 0.035(4) 0.039(4)
C65' 0.076(5) 0.065(5) 0.068(5) 0.019(4) 0.043(4) 0.025(4)
C66' 0.077(6) 0.062(6) 0.083(6) 0.020(4) 0.052(5) 0.021(4)
C67' 0.090(6) 0.080(6) 0.094(6) 0.025(4) 0.051(5) 0.028(4)
C68' 0.073(5) 0.072(6) 0.074(5) 0.022(4) 0.049(4) 0.021(4)
C69' 0.089(7) 0.083(7) 0.090(7) 0.049(5) 0.045(5) 0.028(4)
C70' 0.108(7) 0.097(7) 0.105(7) 0.046(5) 0.045(5) 0.048(5)

loop_
_atom_type_symbol
_atom_type_description
_atom_type_scat_dispersion_real
_atom_type_scat_dispersion_imag
_atom_type_scat_source
C C 0.0181 0.0091 'International Tables Vol C Tables 4.2.6.8 and 6.1.1.4'
H H 0.0000 0.0000 'International Tables Vol C Tables 4.2.6.8 and 6.1.1.4'
O O 0.0492 0.0322 'International Tables Vol C Tables 4.2.6.8 and 6.1.1.4'

loop_
_geom_angle_atom_site_label_1
_geom_angle_atom_site_label_2
_geom_angle_atom_site_label_3
_geom_angle
C11A O1A C10A 117.4(3)
O1A C11A C16A 124.4(3)
O1A C11A C12A 115.1(3)
C16A C11A C12A 120.5(4)
C13A C12A C11A 117.9(4)
C13A C12A C1A 122.6(3)
C11A C12A C1A 119.5(3)
C12A C13A C14A 121.9(4)
C12A C13A H13A 119.1
C14A C13A H13A 119.1
C15A C14A C13A 119.6(4)
C15A C14A H14A 120.2
C13A C14A H14A 120.2
C16A C15A C14A 119.6(4)
C16A C15A H15A 120.2
C14A C15A H15A 120.2
C15A C16A C11A 120.5(4)
C15A C16A H16A 119.7
C11A C16A H16A 119.7
C26A C1A C12A 114.5(3)
C26A C1A H1AA 108.6
C12A C1A H1AA 108.6
C26A C1A H1AB 108.6
C12A C1A H1AB 108.6
H1AA C1A H1AB 107.6
C21A O2A H2AC 109.5
O2A C21A C22A 122.3(3)
O2A C21A C26A 116.4(3)
C22A C21A C26A 121.2(3)
C23A C22A C21A 118.6(3)
C23A C22A C2A 119.6(3)
C21A C22A C2A 121.8(3)
C22A C23A C24A 121.5(3)
C22A C23A H23A 119.2
C24A C23A H23A 119.2
C25A C24A C23A 119.0(3)
C25A C24A H24A 120.5
C23A C24A H24A 120.5
C24A C25A C26A 121.6(3)
C24A C25A H25A 119.2
C26A C25A H25A 119.2
C25A C26A C21A 118.1(3)
C25A C26A C1A 120.5(3)
C21A C26A C1A 121.4(3)
C36A C2A C22A 115.4(3)
C36A C2A H2AA 108.4
C22A C2A H2AA 108.4
C36A C2A H2AB 108.4
C22A C2A H2AB 108.4
H2AA C2A H2AB 107.5
C31A O3A C3A 119.5(3)
C32A C31A O3A 123.3(4)
C32A C31A C36A 121.9(4)
O3A C31A C36A 114.8(3)
C31A C32A C33A 118.9(4)
C31A C32A H32A 120.5
C33A C32A H32A 120.5
C34A C33A C32A 120.3(4)
C34A C33A H33A 119.8
C32A C33A H33A 119.8
C33A C34A C35A 119.5(4)
C33A C34A H34A 120.2
C35A C34A H34A 120.2
C34A C35A C36A 122.0(4)
C34A C35A H35A 119.0
C36A C35A H35A 119.0
C35A C36A C31A 117.3(4)
C35A C36A C2A 120.6(4)
C31A C36A C2A 122.1(3)
O3A C3A C4A 106.2(3)
O3A C3A H3AA 110.5
C4A C3A H3AA 110.5
O3A C3A H3AB 110.5
C4A C3A H3AB 110.5
H3AA C3A H3AB 108.7
C41A O4A C5A 116.7(3)
C46A C41A O4A 123.9(3)
C46A C41A C42A 121.0(3)
O4A C41A C42A 115.1(3)
C43A C42A C41A 117.4(3)
C43A C42A C6A 122.9(3)
C41A C42A C6A 119.6(3)
C42A C43A C44A 121.6(3)
C42A C43A H43A 119.2
C44A C43A H43A 119.2
C45A C44A C43A 119.6(3)
C45A C44A H44A 120.2
C43A C44A H44A 120.2
C44A C45A C46A 120.4(3)
C44A C45A H45A 119.8
C46A C45A H45A 119.8
C41A C46A C45A 119.9(4)
C41A C46A H46A 120.0
C45A C46A H46A 120.0
C3A C4A C5A 112.5(4)
C3A C4A H4AA 109.1
C5A C4A H4AA 109.1
C3A C4A H4AB 109.1
C5A C4A H4AB 109.1
H4AA C4A H4AB 107.8
C51A O5A H5AC 109.5
O5A C51A C52A 122.5(3)
O5A C51A C56A 116.4(3)
C52A C51A C56A 121.1(4)
C53A C52A C51A 118.6(3)
C53A C52A C7A 118.9(3)
C51A C52A C7A 122.4(3)
C54A C53A C52A 121.0(3)
C54A C53A H53A 119.5
C52A C53A H53A 119.5
C55A C54A C53A 119.3(4)
C55A C54A H54A 120.4
C53A C54A H54A 120.4
C54A C55A C56A 122.4(3)
C54A C55A H55A 118.8
C56A C55A H55A 118.8
C55A C56A C51A 117.7(3)
C55A C56A C6A 121.2(3)
C51A C56A C6A 121.0(3)
O4A C5A C4A 108.2(3)
O4A C5A H5AA 110.1
C4A C5A H5AA 110.1
O4A C5A H5AB 110.1
C4A C5A H5AB 110.1
H5AA C5A H5AB 108.4
C61A O6A C8A 117.7(3)
O6A C61A C62A 123.3(4)
O6A C61A C66A 115.6(3)
C62A C61A C66A 121.1(3)
C63A C62A C61A 119.3(4)
C63A C62A H62A 120.4
C61A C62A H62A 120.4
C64A C63A C62A 121.1(3)
C64A C63A H63A 119.4
C62A C63A H63A 119.4
C63A C64A C65A 119.1(4)
C63A C64A H64A 120.4
C65A C64A H64A 120.4
C66A C65A C64A 121.6(4)
C66A C65A H65A 119.2
C64A C65A H65A 119.2
C65A C66A C61A 117.8(3)
C65A C66A C7A 120.9(4)
C61A C66A C7A 121.3(3)
C56A C6A C42A 116.1(3)
C56A C6A H6AA 108.3
C42A C6A H6AA 108.3
C56A C6A H6AB 108.3
C42A C6A H6AB 108.3
H6AA C6A H6AB 107.4
C66A C7A C52A 116.3(3)
C66A C7A H7AA 108.2
C52A C7A H7AA 108.2
C66A C7A H7AB 108.2
C52A C7A H7AB 108.2
H7AA C7A H7AB 107.4
O6A C8A C9A 107.7(3)
O6A C8A H8AA 110.2
C9A C8A H8AA 110.2
O6A C8A H8AB 110.2
C9A C8A H8AB 110.2
H8AA C8A H8AB 108.5
C10A C9A C8A 111.9(3)
C10A C9A H9AA 109.2
C8A C9A H9AA 109.2
C10A C9A H9AB 109.2
C8A C9A H9AB 109.2
H9AA C9A H9AB 107.9
O1A C10A C9A 107.3(3)
O1A C10A H10A 110.3
C9A C10A H10A 110.3
O1A C10A H10B 110.3
C9A C10A H10B 110.3
H10A C10A H10B 108.5
C6B C1B C2B 117.8(5)
C6B C1B C7B 121.6(5)
C2B C1B C7B 120.6(5)
C3B C2B C1B 122.6(5)
C3B C2B H2B 118.7
C1B C2B H2B 118.7
C4B C3B C2B 119.0(5)
C4B C3B H3B 120.5
C2B C3B H3B 120.5
C3B C4B C5B 121.1(5)
C3B C4B H4B 119.5
C5B C4B H4B 119.5
C4B C5B C6B 119.4(5)
C4B C5B H5B 120.3
C6B C5B H5B 120.3
C1B C6B C5B 120.1(5)
C1B C6B H6B 120.0
C5B C6B H6B 120.0
C1B C7B H71B 109.5
C1B C7B H72B 109.5
H71B C7B H72B 109.5
C1B C7B H73B 109.5
H71B C7B H73B 109.5
H72B C7B H73B 109.5
C9 C1 C5 119.4(5)
C9 C1 C2 122.1(5)
C5 C1 C2 108.2(4)
C12 C2 C3 119.0(5)
C12 C2 C1 119.0(5)
C3 C2 C1 108.1(4)
C15 C3 C2 120.3(5)
C15 C3 C4 120.2(5)
C2 C3 C4 107.6(4)
C18 C4 C5 119.5(5)
C18 C4 C3 119.2(5)
C5 C4 C3 108.5(4)
C6 C5 C1 120.5(5)
C6 C5 C4 119.4(5)
C1 C5 C4 107.5(4)
C5 C6 C7 119.8(5)
C5 C6 C20 120.7(5)
C7 C6 C20 105.8(4)
C8 C7 C22 119.5(4)
C8 C7 C6 119.7(5)
C22 C7 C6 109.3(4)
C7 C8 C25 121.1(5)
C7 C8 C9 120.1(5)
C25 C8 C9 107.3(4)
C1 C9 C8 120.5(5)
C1 C9 C10 118.3(5)
C8 C9 C10 107.5(4)
C11 C10 C26 118.5(5)
C11 C10 C9 120.4(5)
C26 C10 C9 108.3(4)
C10 C11 C29 120.9(5)
C10 C11 C12 121.2(5)
C29 C11 C12 107.8(4)
C2 C12 C13 120.3(5)
C2 C12 C11 118.9(5)
C13 C12 C11 107.1(4)
C14 C13 C30 120.4(5)
C14 C13 C12 120.8(5)
C30 C13 C12 108.2(4)
C13 C14 C15 119.0(5)
C13 C14 C33 119.1(5)
C15 C14 C33 108.4(4)
C3 C15 C16 119.9(5)
C3 C15 C14 120.6(5)
C16 C15 C14 108.1(4)
C17 C16 C15 120.2(5)
C17 C16 C34 121.0(5)
C15 C16 C34 106.9(4)
C16 C17 C18 120.3(5)
C16 C17 C37 119.3(5)
C18 C17 C37 108.8(4)
C4 C18 C17 120.2(5)
C4 C18 C19 120.7(5)
C17 C18 C19 106.2(4)
C20 C19 C38 120.2(5)
C20 C19 C18 119.6(5)
C38 C19 C18 109.5(4)
C19 C20 C6 120.0(5)
C19 C20 C21 119.3(5)
C6 C20 C21 109.4(4)
C40 C21 C22 120.9(4)
C40 C21 C20 122.5(4)
C22 C21 C20 107.4(4)
C23 C22 C21 122.2(4)
C23 C22 C7 120.3(4)
C21 C22 C7 108.2(4)
C22 C23 C42 116.0(4)
C22 C23 C24 119.7(4)
C42 C23 C24 116.6(4)
C25 C24 C45 116.8(4)
C25 C24 C23 118.3(4)
C45 C24 C23 118.2(4)
C24 C25 C26 121.0(5)
C24 C25 C8 120.7(4)
C26 C25 C8 109.0(4)
C27 C26 C25 121.9(4)
C27 C26 C10 121.9(4)
C25 C26 C10 107.7(4)
C46 C27 C26 115.4(4)
C46 C27 C28 118.4(4)
C26 C27 C28 119.0(4)
C29 C28 C49 116.2(4)
C29 C28 C27 117.2(4)
C49 C28 C27 119.1(4)
C28 C29 C30 120.9(4)
C28 C29 C11 122.1(4)
C30 C29 C11 108.5(4)
C31 C30 C29 121.8(4)
C31 C30 C13 121.7(4)
C29 C30 C13 108.2(4)
C30 C31 C50 116.8(4)
C30 C31 C32 118.0(4)
C50 C31 C32 118.9(4)
C53 C32 C33 114.5(4)
C53 C32 C31 118.8(4)
C33 C32 C31 118.6(4)
C32 C33 C34 123.5(5)
C32 C33 C14 121.4(4)
C34 C33 C14 107.2(4)
C35 C34 C33 120.4(5)
C35 C34 C16 121.2(4)
C33 C34 C16 109.4(4)
C34 C35 C54 116.3(4)
C34 C35 C36 117.5(4)
C54 C35 C36 118.7(4)
C57 C36 C37 116.1(4)
C57 C36 C35 117.5(4)
C37 C36 C35 120.3(4)
C36 C37 C38 121.7(5)
C36 C37 C17 120.4(4)
C38 C37 C17 108.3(4)
C39 C38 C37 121.2(5)
C39 C38 C19 121.3(5)
C37 C38 C19 107.2(4)
C58 C39 C38 115.2(4)
C58 C39 C40 118.5(4)
C38 C39 C40 119.2(4)
C41 C40 C21 115.9(4)
C41 C40 C39 118.7(4)
C21 C40 C39 117.4(4)
C40 C41 C42 122.4(4)
C40 C41 C60 121.0(4)
C42 C41 C60 109.0(4)
C23 C42 C41 120.8(4)
C23 C42 C43 123.7(4)
C41 C42 C43 106.6(4)
C44 C43 C42 119.4(5)
C44 C43 C61 120.2(5)
C42 C43 C61 109.4(4)
C43 C44 C62 119.8(5)
C43 C44 C45 118.7(5)
C62 C44 C45 110.1(4)
C24 C45 C46 120.6(4)
C24 C45 C44 123.3(4)
C46 C45 C44 106.9(4)
C27 C46 C45 122.1(4)
C27 C46 C47 120.9(4)
C45 C46 C47 108.7(4)
C48 C47 C46 120.9(5)
C48 C47 C62 120.1(5)
C46 C47 C62 108.5(4)
C47 C48 C49 119.1(5)
C47 C48 C63 119.7(5)
C49 C48 C63 107.8(4)
C28 C49 C50 122.3(4)
C28 C49 C48 121.1(4)
C50 C49 C48 108.2(4)
C31 C50 C49 119.8(4)
C31 C50 C51 120.3(4)
C49 C50 C51 108.9(4)
C52 C51 C50 120.5(5)
C52 C51 C63 120.3(5)
C50 C51 C63 107.1(4)
C51 C52 C53 120.1(5)
C51 C52 C64 121.1(5)
C53 C52 C64 108.9(4)
C32 C53 C52 121.1(4)
C32 C53 C54 121.5(4)
C52 C53 C54 108.3(4)
C35 C54 C53 121.9(4)
C35 C54 C55 122.6(4)
C53 C54 C55 107.0(4)
C56 C55 C64 119.6(5)
C56 C55 C54 118.5(5)
C64 C55 C54 109.7(4)
C55 C56 C65 119.1(5)
C55 C56 C57 120.2(5)
C65 C56 C57 109.2(4)
C36 C57 C58 121.1(5)
C36 C57 C56 122.2(4)
C58 C57 C56 107.5(4)
C39 C58 C57 122.2(4)
C39 C58 C59 121.1(4)
C57 C58 C59 108.1(4)
C60 C59 C65 119.3(5)
C60 C59 C58 120.0(5)
C65 C59 C58 109.1(4)
C59 C60 C61 120.9(4)
C59 C60 C41 120.0(4)
C61 C60 C41 108.5(4)
C67 C61 C60 120.4(5)
C67 C61 C43 120.0(5)
C60 C61 C43 106.5(4)
C68 C62 C44 120.7(4)
C68 C62 C47 120.1(5)
C44 C62 C47 105.9(4)
C69 C63 C48 120.0(5)
C69 C63 C51 119.0(5)
C48 C63 C51 107.9(4)
C70 C64 C55 121.9(5)
C70 C64 C52 118.4(5)
C55 C64 C52 106.1(4)
C66 C65 C56 121.8(5)
C66 C65 C59 119.7(4)
C56 C65 C59 106.2(4)
C65 C66 C67 120.7(5)
C65 C66 C70 119.0(5)
C67 C66 C70 108.6(4)
C61 C67 C66 119.0(5)
C61 C67 C68 119.9(5)
C66 C67 C68 108.2(4)
C62 C68 C69 119.7(5)
C62 C68 C67 119.4(5)
C69 C68 C67 107.4(4)
C63 C69 C68 120.2(5)
C63 C69 C70 120.1(5)
C68 C69 C70 109.0(4)
C64 C70 C69 121.0(5)
C64 C70 C66 118.5(5)
C69 C70 C66 106.7(4)
C9' C1' C2' 119.1(6)
C9' C1' C5' 119.5(6)
C2' C1' C5' 108.2(5)
C12' C2' C1' 119.5(6)
C12' C2' C3' 120.6(6)
C1' C2' C3' 108.2(5)
C15' C3' C2' 119.8(6)
C15' C3' C4' 119.3(6)
C2' C3' C4' 107.6(5)
C18' C4' C5' 119.9(6)
C18' C4' C3' 119.8(6)
C5' C4' C3' 108.2(5)
C6' C5' C4' 120.1(6)
C6' C5' C1' 119.2(6)
C4' C5' C1' 107.8(5)
C5' C6' C20' 120.0(5)
C5' C6' C7' 121.1(5)
C20' C6' C7' 107.1(4)
C8' C7' C22' 120.5(6)
C8' C7' C6' 119.2(6)
C22' C7' C6' 108.3(4)
C7' C8' C9' 119.9(6)
C7' C8' C25' 119.0(6)
C9' C8' C25' 108.4(5)
C1' C9' C8' 120.9(5)
C1' C9' C10' 121.5(5)
C8' C9' C10' 107.6(4)
C11' C10' C9' 119.1(6)
C11' C10' C26' 120.1(6)
C9' C10' C26' 107.8(4)
C10' C11' C29' 119.5(6)
C10' C11' C12' 120.1(6)
C29' C11' C12' 108.3(5)
C2' C12' C13' 118.6(6)
C2' C12' C11' 120.6(6)
C13' C12' C11' 106.6(5)
C14' C13' C30' 121.1(5)
C14' C13' C12' 121.3(5)
C30' C13' C12' 108.9(4)
C13' C14' C15' 120.0(5)
C13' C14' C33' 120.2(5)
C15' C14' C33' 107.3(4)
C3' C15' C14' 119.6(5)
C3' C15' C16' 120.5(5)
C14' C15' C16' 107.9(4)
C17' C16' C15' 120.3(5)
C17' C16' C34' 119.6(5)
C15' C16' C34' 108.1(4)
C16' C17' C37' 119.3(5)
C16' C17' C18' 119.8(5)
C37' C17' C18' 109.5(4)
C4' C18' C19' 119.6(6)
C4' C18' C17' 120.2(5)
C19' C18' C17' 106.3(4)
C20' C19' C18' 120.8(6)
C20' C19' C38' 119.8(6)
C18' C19' C38' 108.6(5)
C19' C20' C21' 120.3(6)
C19' C20' C6' 119.6(6)
C21' C20' C6' 108.2(4)
C40' C21' C22' 121.0(5)
C40' C21' C20' 121.4(5)
C22' C21' C20' 108.4(4)
C23' C22' C21' 121.5(5)
C23' C22' C7' 121.1(5)
C21' C22' C7' 108.0(4)
C42' C23' C22' 116.4(5)
C42' C23' C24' 118.3(5)
C22' C23' C24' 118.4(5)
C45' C24' C25' 115.3(5)
C45' C24' C23' 120.0(5)
C25' C24' C23' 118.8(5)
C24' C25' C26' 121.4(5)
C24' C25' C8' 121.8(5)
C26' C25' C8' 107.6(4)
C27' C26' C25' 121.9(5)
C27' C26' C10' 120.9(5)
C25' C26' C10' 108.5(4)
C26' C27' C46' 115.2(5)
C26' C27' C28' 119.0(5)
C46' C27' C28' 119.5(5)
C49' C28' C29' 115.7(5)
C49' C28' C27' 118.5(5)
C29' C28' C27' 117.9(5)
C28' C29' C30' 121.4(5)
C28' C29' C11' 122.0(5)
C30' C29' C11' 108.3(4)
C31' C30' C29' 121.7(5)
C31' C30' C13' 120.2(5)
C29' C30' C13' 107.8(4)
C30' C31' C50' 116.1(4)
C30' C31' C32' 118.3(5)
C50' C31' C32' 119.4(5)
C33' C32' C53' 116.1(4)
C33' C32' C31' 120.4(5)
C53' C32' C31' 116.9(4)
C32' C33' C34' 122.9(5)
C32' C33' C14' 119.3(5)
C34' C33' C14' 109.3(4)
C35' C34' C33' 120.3(5)
C35' C34' C16' 123.3(5)
C33' C34' C16' 107.5(4)
C34' C35' C54' 115.5(4)
C34' C35' C36' 116.5(5)
C54' C35' C36' 120.7(5)
C57' C36' C37' 115.6(4)
C57' C36' C35' 117.8(5)
C37' C36' C35' 119.6(5)
C36' C37' C38' 122.1(5)
C36' C37' C17' 121.5(5)
C38' C37' C17' 106.9(4)
C39' C38' C37' 120.8(5)
C39' C38' C19' 120.7(5)
C37' C38' C19' 108.7(4)
C58' C39' C38' 115.8(5)
C58' C39' C40' 118.0(5)
C38' C39' C40' 119.4(5)
C21' C40' C41' 116.2(5)
C21' C40' C39' 118.2(5)
C41' C40' C39' 118.7(5)
C40' C41' C42' 122.0(6)
C40' C41' C60' 121.9(5)
C42' C41' C60' 107.4(4)
C23' C42' C41' 120.6(6)
C23' C42' C43' 120.9(5)
C41' C42' C43' 109.1(4)
C44' C43' C42' 121.2(6)
C44' C43' C61' 119.6(5)
C42' C43' C61' 107.5(4)
C43' C44' C62' 121.4(6)
C43' C44' C45' 119.1(5)
C62' C44' C45' 107.9(4)
C24' C45' C46' 121.5(5)
C24' C45' C44' 120.4(5)
C46' C45' C44' 108.0(4)
C27' C46' C45' 121.8(5)
C27' C46' C47' 120.8(5)
C45' C46' C47' 108.4(4)
C48' C47' C46' 119.2(6)
C48' C47' C62' 120.2(6)
C46' C47' C62' 108.0(4)
C47' C48' C63' 119.6(5)
C47' C48' C49' 121.1(5)
C63' C48' C49' 107.9(4)
C28' C49' C50' 122.5(5)
C28' C49' C48' 120.4(5)
C50' C49' C48' 109.4(4)
C31' C50' C49' 120.1(5)
C31' C50' C51' 122.1(5)
C49' C50' C51' 106.6(4)
C52' C51' C50' 119.0(6)
C52' C51' C63' 120.1(6)
C50' C51' C63' 109.3(5)
C51' C52' C64' 120.6(6)
C51' C52' C53' 119.7(6)
C64' C52' C53' 108.2(4)
C32' C53' C54' 119.3(5)
C32' C53' C52' 122.9(5)
C54' C53' C52' 107.5(4)
C35' C54' C53' 123.7(5)
C35' C54' C55' 119.5(5)
C53' C54' C55' 109.0(4)
C56' C55' C64' 121.7(5)
C56' C55' C54' 120.0(5)
C64' C55' C54' 107.7(4)
C55' C56' C65' 119.4(5)
C55' C56' C57' 121.0(6)
C65' C56' C57' 108.2(4)
C36' C57' C58' 121.0(5)
C36' C57' C56' 120.6(5)
C58' C57' C56' 108.5(4)
C39' C58' C57' 122.2(5)
C39' C58' C59' 121.4(5)
C57' C58' C59' 107.3(4)
C60' C59' C65' 119.1(5)
C60' C59' C58' 120.5(5)
C65' C59' C58' 109.2(4)
C59' C60' C41' 119.2(6)
C59' C60' C61' 119.7(5)
C41' C60' C61' 108.9(5)
C67' C61' C60' 122.2(6)
C67' C61' C43' 119.3(5)
C60' C61' C43' 107.1(4)
C68' C62' C44' 119.4(6)
C68' C62' C47' 120.4(6)
C44' C62' C47' 107.7(5)
C69' C63' C48' 120.4(5)
C69' C63' C51' 119.4(5)
C48' C63' C51' 106.7(4)
C70' C64' C55' 118.9(6)
C70' C64' C52' 119.8(5)
C55' C64' C52' 107.6(4)
C66' C65' C59' 121.4(5)
C66' C65' C56' 119.7(5)
C59' C65' C56' 106.7(4)
C65' C66' C70' 120.4(6)
C65' C66' C67' 119.6(6)
C70' C66' C67' 107.2(5)
C61' C67' C66' 118.1(6)
C61' C67' C68' 121.1(6)
C66' C67' C68' 108.1(4)
C62' C68' C69' 119.4(6)
C62' C68' C67' 119.2(6)
C69' C68' C67' 108.1(4)
C63' C69' C70' 120.4(6)
C63' C69' C68' 119.9(6)
C70' C69' C68' 107.4(5)
C64' C70' C66' 119.8(6)
C64' C70' C69' 119.7(6)
C66' C70' C69' 109.2(5)
C6C C1C C2C 120.7(6)
C6C C1C C7C 117.7(6)
C2C C1C C7C 121.5(6)
C1C C2C C3C 119.4(6)
C1C C2C H2C 120.3
C3C C2C H2C 120.3
C4C C3C C2C 119.2(6)
C4C C3C H3C 120.4
C2C C3C H3C 120.4
C5C C4C C3C 121.0(6)
C5C C4C H4C 119.5
C3C C4C H4C 119.5
C4C C5C C6C 119.5(6)
C4C C5C H5C 120.3
C6C C5C H5C 120.3
C1C C6C C5C 120.2(6)
C1C C6C H6C 119.9
C5C C6C H6C 119.9
C1C C7C H71C 109.5
C1C C7C H72C 109.5
H71C C7C H72C 109.5
C1C C7C H73C 109.5
H71C C7C H73C 109.5
H72C C7C H73C 109.5
C6D C1D C2D 119.0(6)
C6D C1D C7D 120.8(7)
C2D C1D C7D 120.2(7)
C3D C2D C1D 119.0(6)
C3D C2D H2D 120.5
C1D C2D H2D 120.5
C4D C3D C2D 121.2(6)
C4D C3D H3D 119.4
C2D C3D H3D 119.4
C3D C4D C5D 120.0(6)
C3D C4D H4D 120.0
C5D C4D H4D 120.0
C6D C5D C4D 118.7(6)
C6D C5D H5D 120.7
C4D C5D H5D 120.7
C5D C6D C1D 122.0(6)
C5D C6D H6D 119.0
C1D C6D H6D 119.0
C1D C7D H71D 109.5
C1D C7D H72D 109.5
H71D C7D H72D 109.5
C1D C7D H73D 109.5
H71D C7D H73D 109.5
H72D C7D H73D 109.5

loop_
_geom_bond_atom_site_label_1
_geom_bond_atom_site_label_2
_geom_bond_distance
O1A C11A 1.359(5)
O1A C10A 1.432(4)
C11A C16A 1.384(6)
C11A C12A 1.409(5)
C12A C13A 1.371(6)
C12A C1A 1.514(6)
C13A C14A 1.389(7)
C13A H13A 0.9500
C14A C15A 1.387(7)
C14A H14A 0.9500
C15A C16A 1.377(6)
C15A H15A 0.9500
C16A H16A 0.9500
C1A C26A 1.511(5)
C1A H1AA 0.9900
C1A H1AB 0.9900
O2A C21A 1.364(4)
O2A H2AC 0.8400
C21A C22A 1.398(5)
C21A C26A 1.401(5)
C22A C23A 1.379(5)
C22A C2A 1.532(5)
C23A C24A 1.389(5)
C23A H23A 0.9500
C24A C25A 1.386(5)
C24A H24A 0.9500
C25A C26A 1.389(5)
C25A H25A 0.9500
C2A C36A 1.505(6)
C2A H2AA 0.9900
C2A H2AB 0.9900
O3A C31A 1.382(5)
O3A C3A 1.445(5)
C31A C32A 1.377(6)
C31A C36A 1.404(6)
C32A C33A 1.403(6)
C32A H32A 0.9500
C33A C34A 1.381(7)
C33A H33A 0.9500
C34A C35A 1.381(6)
C34A H34A 0.9500
C35A C36A 1.388(6)
C35A H35A 0.9500
C3A C4A 1.495(6)
C3A H3AA 0.9900
C3A H3AB 0.9900
O4A C41A 1.379(4)
O4A C5A 1.431(5)
C41A C46A 1.377(5)
C41A C42A 1.411(5)
C42A C43A 1.386(5)
C42A C6A 1.520(5)
C43A C44A 1.393(5)
C43A H43A 0.9500
C44A C45A 1.370(5)
C44A H44A 0.9500
C45A C46A 1.387(5)
C45A H45A 0.9500
C46A H46A 0.9500
C4A C5A 1.508(5)
C4A H4AA 0.9900
C4A H4AB 0.9900
O5A C51A 1.366(5)
O5A H5AC 0.8400
C51A C52A 1.401(5)
C51A C56A 1.408(5)
C52A C53A 1.389(6)
C52A C7A 1.528(5)
C53A C54A 1.383(5)
C53A H53A 0.9500
C54A C55A 1.378(5)
C54A H54A 0.9500
C55A C56A 1.379(5)
C55A H55A 0.9500
C56A C6A 1.507(5)
C5A H5AA 0.9900
C5A H5AB 0.9900
O6A C61A 1.382(4)
O6A C8A 1.437(5)
C61A C62A 1.388(5)
C61A C66A 1.405(6)
C62A C63A 1.386(6)
C62A H62A 0.9500
C63A C64A 1.375(6)
C63A H63A 0.9500
C64A C65A 1.393(5)
C64A H64A 0.9500
C65A C66A 1.392(5)
C65A H65A 0.9500
C66A C7A 1.518(5)
C6A H6AA 0.9900
C6A H6AB 0.9900
C7A H7AA 0.9900
C7A H7AB 0.9900
C8A C9A 1.511(5)
C8A H8AA 0.9900
C8A H8AB 0.9900
C9A C10A 1.504(6)
C9A H9AA 0.9900
C9A H9AB 0.9900
C10A H10A 0.9900
C10A H10B 0.9900
C1B C6B 1.377(7)
C1B C2B 1.391(6)
C1B C7B 1.486(7)
C2B C3B 1.368(7)
C2B H2B 0.9500
C3B C4B 1.363(8)
C3B H3B 0.9500
C4B C5B 1.372(8)
C4B H4B 0.9500
C5B C6B 1.415(9)
C5B H5B 0.9500
C6B H6B 0.9500
C7B H71B 0.9800
C7B H72B 0.9800
C7B H73B 0.9800
C1 C9 1.372(5)
C1 C5 1.447(5)
C1 C2 1.452(5)
C2 C12 1.384(5)
C2 C3 1.445(5)
C3 C15 1.384(5)
C3 C4 1.451(5)
C4 C18 1.385(5)
C4 C5 1.449(5)
C5 C6 1.379(5)
C6 C7 1.448(5)
C6 C20 1.450(5)
C7 C8 1.378(4)
C7 C22 1.446(5)
C8 C25 1.442(5)
C8 C9 1.444(5)
C9 C10 1.444(5)
C10 C11 1.371(5)
C10 C26 1.436(5)
C11 C29 1.438(5)
C11 C12 1.448(5)
C12 C13 1.444(5)
C13 C14 1.376(5)
C13 C30 1.436(4)
C14 C15 1.441(5)
C14 C33 1.443(5)
C15 C16 1.437(5)
C16 C17 1.372(5)
C16 C34 1.449(5)
C17 C18 1.439(5)
C17 C37 1.450(5)
C18 C19 1.447(5)
C19 C20 1.370(5)
C19 C38 1.444(5)
C20 C21 1.452(5)
C21 C40 1.416(4)
C21 C22 1.427(4)
C22 C23 1.409(4)
C23 C42 1.413(4)
C23 C24 1.471(4)
C24 C25 1.403(4)
C24 C45 1.413(4)
C25 C26 1.423(5)
C26 C27 1.418(4)
C27 C46 1.411(4)
C27 C28 1.464(4)
C28 C29 1.406(4)
C28 C49 1.414(4)
C29 C30 1.422(4)
C30 C31 1.407(4)
C31 C50 1.413(4)
C31 C32 1.466(4)
C32 C53 1.408(4)
C32 C33 1.414(4)
C33 C34 1.423(5)
C34 C35 1.401(5)
C35 C54 1.406(4)
C35 C36 1.469(5)
C36 C57 1.405(5)
C36 C37 1.407(5)
C37 C38 1.426(5)
C38 C39 1.419(4)
C39 C58 1.415(4)
C39 C40 1.463(4)
C40 C41 1.410(4)
C41 C42 1.426(4)
C41 C60 1.445(4)
C42 C43 1.446(5)
C43 C44 1.368(5)
C43 C61 1.449(5)
C44 C62 1.439(5)
C44 C45 1.442(5)
C45 C46 1.425(5)
C46 C47 1.444(5)
C47 C48 1.378(5)
C47 C62 1.452(5)
C48 C49 1.448(5)
C48 C63 1.449(5)
C49 C50 1.426(4)
C50 C51 1.450(5)
C51 C52 1.375(4)
C51 C63 1.456(5)
C52 C53 1.434(5)
C52 C64 1.449(5)
C53 C54 1.435(5)
C54 C55 1.442(5)
C55 C56 1.372(5)
C55 C64 1.439(5)
C56 C65 1.441(5)
C56 C57 1.451(5)
C57 C58 1.421(4)
C58 C59 1.444(5)
C59 C60 1.373(5)
C59 C65 1.443(5)
C60 C61 1.433(4)
C61 C67 1.377(5)
C62 C68 1.382(5)
C63 C69 1.386(5)
C64 C70 1.382(5)
C65 C66 1.384(5)
C66 C67 1.439(5)
C66 C70 1.455(5)
C67 C68 1.449(5)
C68 C69 1.444(5)
C69 C70 1.451(5)
C1' C9' 1.380(5)
C1' C2' 1.447(5)
C1' C5' 1.450(5)
C2' C12' 1.381(5)
C2' C3' 1.449(5)
C3' C15' 1.385(5)
C3' C4' 1.454(5)
C4' C18' 1.384(5)
C4' C5' 1.448(5)
C5' C6' 1.381(5)
C6' C20' 1.444(5)
C6' C7' 1.447(5)
C7' C8' 1.380(5)
C7' C22' 1.445(5)
C8' C9' 1.438(5)
C8' C25' 1.444(5)
C9' C10' 1.438(5)
C10' C11' 1.374(5)
C10' C26' 1.446(5)
C11' C29' 1.440(5)
C11' C12' 1.445(5)
C12' C13' 1.440(5)
C13' C14' 1.370(5)
C13' C30' 1.437(5)
C14' C15' 1.440(5)
C14' C33' 1.441(5)
C15' C16' 1.441(5)
C16' C17' 1.371(5)
C16' C34' 1.446(5)
C17' C37' 1.446(5)
C17' C18' 1.450(5)
C18' C19' 1.439(5)
C19' C20' 1.380(5)
C19' C38' 1.448(5)
C20' C21' 1.442(5)
C21' C40' 1.408(5)
C21' C22' 1.425(5)
C22' C23' 1.417(5)
C23' C42' 1.406(5)
C23' C24' 1.458(5)
C24' C45' 1.412(5)
C24' C25' 1.413(5)
C25' C26' 1.427(5)
C26' C27' 1.410(5)
C27' C46' 1.411(5)
C27' C28' 1.465(5)
C28' C49' 1.409(5)
C28' C29' 1.409(5)
C29' C30' 1.424(5)
C30' C31' 1.407(5)
C31' C50' 1.415(5)
C31' C32' 1.459(5)
C32' C33' 1.407(5)
C32' C53' 1.411(5)
C33' C34' 1.418(5)
C34' C35' 1.407(5)
C35' C54' 1.409(5)
C35' C36' 1.463(5)
C36' C57' 1.411(5)
C36' C37' 1.416(5)
C37' C38' 1.426(5)
C38' C39' 1.412(5)
C39' C58' 1.411(5)
C39' C40' 1.467(5)
C40' C41' 1.411(5)
C41' C42' 1.427(5)
C41' C60' 1.437(5)
C42' C43' 1.440(5)
C43' C44' 1.376(5)
C43' C61' 1.451(5)
C44' C62' 1.442(5)
C44' C45' 1.453(5)
C45' C46' 1.427(5)
C46' C47' 1.443(5)
C47' C48' 1.382(5)
C47' C62' 1.446(5)
C48' C63' 1.443(5)
C48' C49' 1.444(5)
C49' C50' 1.430(5)
C50' C51' 1.445(5)
C51' C52' 1.373(5)
C51' C63' 1.452(5)
C52' C64' 1.446(5)
C52' C53' 1.451(5)
C53' C54' 1.418(5)
C54' C55' 1.448(5)
C55' C56' 1.372(5)
C55' C64' 1.438(5)
C56' C65' 1.443(5)
C56' C57' 1.446(5)
C57' C58' 1.425(5)
C58' C59' 1.444(5)
C59' C60' 1.373(5)
C59' C65' 1.441(5)
C60' C61' 1.443(5)
C61' C67' 1.376(5)
C62' C68' 1.385(5)
C63' C69' 1.390(5)
C64' C70' 1.388(5)
C65' C66' 1.386(5)
C66' C70' 1.445(5)
C66' C67' 1.455(5)
C67' C68' 1.456(5)
C68' C69' 1.450(5)
C69' C70' 1.447(5)
C1C C6C 1.368(8)
C1C C2C 1.370(8)
C1C C7C 1.510(10)
C2C C3C 1.394(8)
C2C H2C 0.9500
C3C C4C 1.374(8)
C3C H3C 0.9500
C4C C5C 1.369(8)
C4C H4C 0.9500
C5C C6C 1.374(8)
C5C H5C 0.9500
C6C H6C 0.9500
C7C H71C 0.9800
C7C H72C 0.9800
C7C H73C 0.9800
C1D C6D 1.381(9)
C1D C2D 1.395(9)
C1D C7D 1.491(10)
C2D C3D 1.381(9)
C2D H2D 0.9500
C3D C4D 1.372(9)
C3D H3D 0.9500
C4D C5D 1.390(9)
C4D H4D 0.9500
C5D C6D 1.369(9)
C5D H5D 0.9500
C6D H6D 0.9500
C7D H71D 0.9800
C7D H72D 0.9800
C7D H73D 0.9800

loop_
_geom_hbond_atom_site_label_D
_geom_hbond_atom_site_label_H
_geom_hbond_atom_site_label_A
_geom_hbond_distance_DH
_geom_hbond_distance_HA
_geom_hbond_distance_DA
_geom_hbond_angle_DHA
O2A H2AC O3A 0.84 1.93 2.772(3) 175.5
O5A H5AC O6A 0.84 1.96 2.801(3) 176.6

loop_
_geom_torsion_atom_site_label_1
_geom_torsion_atom_site_label_2
_geom_torsion_atom_site_label_3
_geom_torsion_atom_site_label_4
_geom_torsion
C10A O1A C11A C16A -11.7(5)
C10A O1A C11A C12A 168.7(3)
O1A C11A C12A C13A -178.9(3)
C16A C11A C12A C13A 1.5(5)
O1A C11A C12A C1A 2.2(5)
C16A C11A C12A C1A -177.4(3)
C11A C12A C13A C14A -0.7(6)
C1A C12A C13A C14A 178.1(4)
C12A C13A C14A C15A -0.1(7)
C13A C14A C15A C16A 0.2(7)
C14A C15A C16A C11A 0.6(7)
O1A C11A C16A C15A 178.9(4)
C12A C11A C16A C15A -1.5(6)
C13A C12A C1A C26A 2.1(5)
C11A C12A C1A C26A -179.0(3)
O2A C21A C22A C23A -178.7(3)
C26A C21A C22A C23A 0.5(6)
O2A C21A C22A C2A 0.3(6)
C26A C21A C22A C2A 179.5(4)
C21A C22A C23A C24A 0.0(6)
C2A C22A C23A C24A -179.0(4)
C22A C23A C24A C25A -0.6(7)
C23A C24A C25A C26A 0.6(7)
C24A C25A C26A C21A -0.1(6)
C24A C25A C26A C1A 178.0(4)
O2A C21A C26A C25A 178.8(3)
C22A C21A C26A C25A -0.4(6)
O2A C21A C26A C1A 0.7(5)
C22A C21A C26A C1A -178.5(4)
C12A C1A C26A C25A -79.9(4)
C12A C1A C26A C21A 98.2(4)
C23A C22A C2A C36A -93.3(4)
C21A C22A C2A C36A 87.7(4)
C3A O3A C31A C32A -0.6(5)
C3A O3A C31A C36A -179.5(3)
O3A C31A C32A C33A 179.1(3)
C36A C31A C32A C33A -2.1(5)
C31A C32A C33A C34A 0.0(6)
C32A C33A C34A C35A 1.6(6)
C33A C34A C35A C36A -1.1(6)
C34A C35A C36A C31A -0.9(5)
C34A C35A C36A C2A 177.2(3)
C32A C31A C36A C35A 2.5(5)
O3A C31A C36A C35A -178.5(3)
C32A C31A C36A C2A -175.5(3)
O3A C31A C36A C2A 3.4(5)
C22A C2A C36A C35A 84.8(4)
C22A C2A C36A C31A -97.2(4)
C31A O3A C3A C4A 177.7(3)
C5A O4A C41A C46A -6.1(5)
C5A O4A C41A C42A 175.6(3)
C46A C41A C42A C43A 0.3(5)
O4A C41A C42A C43A 178.7(3)
C46A C41A C42A C6A -178.3(3)
O4A C41A C42A C6A 0.1(5)
C41A C42A C43A C44A -1.5(5)
C6A C42A C43A C44A 177.0(3)
C42A C43A C44A C45A 1.5(6)
C43A C44A C45A C46A -0.2(6)
O4A C41A C46A C45A -177.3(3)
C42A C41A C46A C45A 1.0(6)
C44A C45A C46A C41A -1.0(6)
O3A C3A C4A C5A 177.3(3)
O5A C51A C52A C53A -179.0(3)
C56A C51A C52A C53A 0.7(5)
O5A C51A C52A C7A -1.3(5)
C56A C51A C52A C7A 178.4(3)
C51A C52A C53A C54A -0.9(5)
C7A C52A C53A C54A -178.7(3)
C52A C53A C54A C55A 0.6(5)
C53A C54A C55A C56A 0.0(5)
C54A C55A C56A C51A -0.2(5)
C54A C55A C56A C6A -178.5(3)
O5A C51A C56A C55A 179.6(3)
C52A C51A C56A C55A -0.1(5)
O5A C51A C56A C6A -2.1(4)
C52A C51A C56A C6A 178.2(3)
C41A O4A C5A C4A -174.5(3)
C3A C4A C5A O4A -67.0(4)
C8A O6A C61A C62A -6.7(4)
C8A O6A C61A C66A 174.6(3)
O6A C61A C62A C63A -179.2(3)
C66A C61A C62A C63A -0.5(5)
C61A C62A C63A C64A -0.2(5)
C62A C63A C64A C65A 0.8(5)
C63A C64A C65A C66A -0.6(5)
C64A C65A C66A C61A -0.2(5)
C64A C65A C66A C7A 177.6(3)
O6A C61A C66A C65A 179.5(3)
C62A C61A C66A C65A 0.7(5)
O6A C61A C66A C7A 1.8(4)
C62A C61A C66A C7A -177.0(3)
C55A C56A C6A C42A -79.6(4)
C51A C56A C6A C42A 102.2(4)
C43A C42A C6A C56A 6.0(5)
C41A C42A C6A C56A -175.5(3)
C65A C66A C7A C52A 86.9(4)
C61A C66A C7A C52A -95.4(4)
C53A C52A C7A C66A -92.9(4)
C51A C52A C7A C66A 89.4(4)
C61A O6A C8A C9A 179.5(3)
O6A C8A C9A C10A -175.0(3)
C11A O1A C10A C9A -165.8(3)
C8A C9A C10A O1A -65.9(4)
C6B C1B C2B C3B -0.3(6)
C7B C1B C2B C3B 179.9(4)
C1B C2B C3B C4B 1.3(6)
C2B C3B C4B C5B -2.2(7)
C3B C4B C5B C6B 2.1(7)
C2B C1B C6B C5B 0.2(6)
C7B C1B C6B C5B 179.9(4)
C4B C5B C6B C1B -1.1(7)
C9 C1 C2 C12 -2.2(11)
C5 C1 C2 C12 142.5(7)
C9 C1 C2 C3 -142.0(7)
C5 C1 C2 C3 2.7(8)
C12 C2 C3 C15 0.3(11)
C1 C2 C3 C15 140.2(7)
C12 C2 C3 C4 -142.4(7)
C1 C2 C3 C4 -2.5(9)
C15 C3 C4 C18 0.3(11)
C2 C3 C4 C18 143.0(7)
C15 C3 C4 C5 -141.3(7)
C2 C3 C4 C5 1.5(9)
C9 C1 C5 C6 2.5(11)
C2 C1 C5 C6 -143.3(7)
C9 C1 C5 C4 144.1(7)
C2 C1 C5 C4 -1.7(8)
C18 C4 C5 C6 0.8(11)
C3 C4 C5 C6 142.2(7)
C18 C4 C5 C1 -141.2(7)
C3 C4 C5 C1 0.2(9)
C1 C5 C6 C7 0.0(10)
C4 C5 C6 C7 -137.1(7)
C1 C5 C6 C20 134.7(7)
C4 C5 C6 C20 -2.4(10)
C5 C6 C7 C8 -1.2(10)
C20 C6 C7 C8 -141.8(6)
C5 C6 C7 C22 141.9(6)
C20 C6 C7 C22 1.3(7)
C22 C7 C8 C25 -0.6(9)
C6 C7 C8 C25 138.8(7)
C22 C7 C8 C9 -139.3(6)
C6 C7 C8 C9 0.0(9)
C5 C1 C9 C8 -3.7(10)
C2 C1 C9 C8 137.2(7)
C5 C1 C9 C10 -139.2(7)
C2 C1 C9 C10 1.7(11)
C7 C8 C9 C1 2.5(10)
C25 C8 C9 C1 -141.3(7)
C7 C8 C9 C10 142.2(6)
C25 C8 C9 C10 -1.6(8)
C1 C9 C10 C11 0.6(11)
C8 C9 C10 C11 -140.1(7)
C1 C9 C10 C26 141.6(7)
C8 C9 C10 C26 0.9(8)
C26 C10 C11 C29 1.6(10)
C9 C10 C11 C29 138.8(7)
C26 C10 C11 C12 -139.6(7)
C9 C10 C11 C12 -2.4(11)
C3 C2 C12 C13 0.4(11)
C1 C2 C12 C13 -135.1(7)
C3 C2 C12 C11 135.9(7)
C1 C2 C12 C11 0.4(10)
C10 C11 C12 C2 1.9(10)
C29 C11 C12 C2 -143.7(7)
C10 C11 C12 C13 142.6(7)
C29 C11 C12 C13 -3.0(8)
C2 C12 C13 C14 -2.0(11)
C11 C12 C13 C14 -142.1(7)
C2 C12 C13 C30 142.7(7)
C11 C12 C13 C30 2.7(8)
C30 C13 C14 C15 -137.7(6)
C12 C13 C14 C15 2.8(10)
C30 C13 C14 C33 -1.6(10)
C12 C13 C14 C33 139.0(7)
C2 C3 C15 C16 -138.7(7)
C4 C3 C15 C16 -0.6(11)
C2 C3 C15 C14 0.5(11)
C4 C3 C15 C14 138.6(7)
C13 C14 C15 C3 -2.1(10)
C33 C14 C15 C3 -142.5(7)
C13 C14 C15 C16 141.3(7)
C33 C14 C15 C16 0.9(8)
C3 C15 C16 C17 0.7(10)
C14 C15 C16 C17 -143.0(7)
C3 C15 C16 C34 143.8(7)
C14 C15 C16 C34 0.1(8)
C15 C16 C17 C18 -0.5(11)
C34 C16 C17 C18 -138.5(7)
C15 C16 C17 C37 138.7(7)
C34 C16 C17 C37 0.7(11)
C5 C4 C18 C17 137.3(7)
C3 C4 C18 C17 0.0(11)
C5 C4 C18 C19 1.3(11)
C3 C4 C18 C19 -136.1(7)
C16 C17 C18 C4 0.2(11)
C37 C17 C18 C4 -142.8(7)
C16 C17 C18 C19 141.8(7)
C37 C17 C18 C19 -1.2(8)
C4 C18 C19 C20 -1.7(10)
C17 C18 C19 C20 -143.1(7)
C4 C18 C19 C38 142.9(7)
C17 C18 C19 C38 1.6(8)
C38 C19 C20 C6 -140.7(7)
C18 C19 C20 C6 0.2(10)
C38 C19 C20 C21 -1.0(10)
C18 C19 C20 C21 139.9(6)
C5 C6 C20 C19 1.9(10)
C7 C6 C20 C19 142.1(7)
C5 C6 C20 C21 -141.4(6)
C7 C6 C20 C21 -1.2(7)
C19 C20 C21 C40 4.0(10)
C6 C20 C21 C40 147.6(6)
C19 C20 C21 C22 -142.9(7)
C6 C20 C21 C22 0.7(7)
C40 C21 C22 C23 -0.9(9)
C20 C21 C22 C23 146.6(6)
C40 C21 C22 C7 -147.4(6)
C20 C21 C22 C7 0.1(7)
C8 C7 C22 C23 -4.9(9)
C6 C7 C22 C23 -148.1(6)
C8 C7 C22 C21 142.3(6)
C6 C7 C22 C21 -0.8(7)
C21 C22 C23 C42 11.5(9)
C7 C22 C23 C42 154.2(6)
C21 C22 C23 C24 -136.9(6)
C7 C22 C23 C24 5.7(9)
C22 C23 C24 C25 -1.0(9)
C42 C23 C24 C25 -149.4(6)
C22 C23 C24 C45 149.4(6)
C42 C23 C24 C45 1.1(8)
C45 C24 C25 C26 -12.2(10)
C23 C24 C25 C26 138.6(7)
C45 C24 C25 C8 -155.2(6)
C23 C24 C25 C8 -4.4(10)
C7 C8 C25 C24 5.3(10)
C9 C8 C25 C24 148.6(7)
C7 C8 C25 C26 -141.6(6)
C9 C8 C25 C26 1.7(8)
C24 C25 C26 C27 0.6(11)
C8 C25 C26 C27 147.4(7)
C24 C25 C26 C10 -147.9(7)
C8 C25 C26 C10 -1.1(8)
C11 C10 C26 C27 -6.5(11)
C9 C10 C26 C27 -148.4(7)
C11 C10 C26 C25 142.0(7)
C9 C10 C26 C25 0.1(9)
C25 C26 C27 C46 11.0(10)
C10 C26 C27 C46 155.1(7)
C25 C26 C27 C28 -138.9(7)
C10 C26 C27 C28 5.2(10)
C46 C27 C28 C29 -148.1(6)
C26 C27 C28 C29 0.9(9)
C46 C27 C28 C49 0.5(9)
C26 C27 C28 C49 149.5(6)
C49 C28 C29 C30 -11.0(9)
C27 C28 C29 C30 138.5(6)
C49 C28 C29 C11 -155.2(6)
C27 C28 C29 C11 -5.8(9)
C10 C11 C29 C28 4.6(10)
C12 C11 C29 C28 150.3(6)
C10 C11 C29 C30 -143.5(6)
C12 C11 C29 C30 2.2(8)
C28 C29 C30 C31 -0.4(9)
C11 C29 C30 C31 148.1(6)
C28 C29 C30 C13 -149.1(6)
C11 C29 C30 C13 -0.6(8)
C14 C13 C30 C31 -5.1(10)
C12 C13 C30 C31 -150.0(6)
C14 C13 C30 C29 143.6(6)
C12 C13 C30 C29 -1.3(8)
C29 C30 C31 C50 12.7(9)
C13 C30 C31 C50 157.2(6)
C29 C30 C31 C32 -139.2(6)
C13 C30 C31 C32 5.3(9)
C30 C31 C32 C53 148.2(6)
C50 C31 C32 C53 -3.2(9)
C30 C31 C32 C33 1.0(8)
C50 C31 C32 C33 -150.3(6)
C53 C32 C33 C34 -11.2(9)
C31 C32 C33 C34 137.3(6)
C53 C32 C33 C14 -156.2(6)
C31 C32 C33 C14 -7.7(9)
C13 C14 C33 C32 8.0(10)
C15 C14 C33 C32 148.3(6)
C13 C14 C33 C34 -142.0(6)
C15 C14 C33 C34 -1.6(8)
C32 C33 C34 C35 -0.1(10)
C14 C33 C34 C35 149.1(6)
C32 C33 C34 C16 -147.4(6)
C14 C33 C34 C16 1.7(8)
C17 C16 C34 C35 -5.5(11)
C15 C16 C34 C35 -148.2(7)
C17 C16 C34 C33 141.6(7)
C15 C16 C34 C33 -1.1(8)
C33 C34 C35 C54 11.4(10)
C16 C34 C35 C54 155.0(7)
C33 C34 C35 C36 -137.9(7)
C16 C34 C35 C36 5.6(10)
C34 C35 C36 C57 150.1(7)
C54 C35 C36 C57 1.5(10)
C34 C35 C36 C37 -1.4(10)
C54 C35 C36 C37 -149.9(7)
C57 C36 C37 C38 -13.0(10)
C35 C36 C37 C38 138.9(7)
C57 C36 C37 C17 -155.1(7)
C35 C36 C37 C17 -3.2(10)
C16 C17 C37 C36 3.6(10)
C18 C17 C37 C36 147.0(7)
C16 C17 C37 C38 -143.0(7)
C18 C17 C37 C38 0.4(8)
C36 C37 C38 C39 -0.1(10)
C17 C37 C38 C39 146.0(7)
C36 C37 C38 C19 -145.5(7)
C17 C37 C38 C19 0.6(8)
C20 C19 C38 C39 -2.3(11)
C18 C19 C38 C39 -146.7(6)
C20 C19 C38 C37 143.0(7)
C18 C19 C38 C37 -1.4(8)
C37 C38 C39 C58 12.4(9)
C19 C38 C39 C58 153.0(6)
C37 C38 C39 C40 -137.8(6)
C19 C38 C39 C40 2.8(10)
C22 C21 C40 C41 -9.5(9)
C20 C21 C40 C41 -152.1(6)
C22 C21 C40 C39 139.0(6)
C20 C21 C40 C39 -3.5(9)
C58 C39 C40 C41 -1.4(8)
C38 C39 C40 C41 147.8(6)
C58 C39 C40 C21 -149.1(6)
C38 C39 C40 C21 0.1(9)
C21 C40 C41 C42 9.3(9)
C39 C40 C41 C42 -138.8(6)
C21 C40 C41 C60 155.5(6)
C39 C40 C41 C60 7.5(9)
C22 C23 C42 C41 -11.8(8)
C24 C23 C42 C41 137.7(6)
C22 C23 C42 C43 -154.6(6)
C24 C23 C42 C43 -5.1(9)
C40 C41 C42 C23 1.5(9)
C60 C41 C42 C23 -148.3(5)
C40 C41 C42 C43 149.8(6)
C60 C41 C42 C43 0.0(7)
C23 C42 C43 C44 4.4(10)
C41 C42 C43 C44 -142.8(6)
C23 C42 C43 C61 148.4(6)
C41 C42 C43 C61 1.3(7)
C42 C43 C44 C62 140.4(6)
C61 C43 C44 C62 0.2(10)
C42 C43 C44 C45 0.5(10)
C61 C43 C44 C45 -139.6(6)
C25 C24 C45 C46 12.1(9)
C23 C24 C45 C46 -138.8(6)
C25 C24 C45 C44 154.5(6)
C23 C24 C45 C44 3.6(9)
C43 C44 C45 C24 -4.5(10)
C62 C44 C45 C24 -148.0(6)
C43 C44 C45 C46 142.2(7)
C62 C44 C45 C46 -1.2(8)
C26 C27 C46 C45 -11.1(10)
C28 C27 C46 C45 139.0(6)
C26 C27 C46 C47 -155.8(7)
C28 C27 C46 C47 -5.7(10)
C24 C45 C46 C27 -0.3(10)
C44 C45 C46 C27 -148.1(7)
C24 C45 C46 C47 148.1(6)
C44 C45 C46 C47 0.4(8)
C27 C46 C47 C48 4.8(11)
C45 C46 C47 C48 -144.1(7)
C27 C46 C47 C62 149.5(6)
C45 C46 C47 C62 0.6(8)
C46 C47 C48 C49 1.6(11)
C62 C47 C48 C49 -139.2(6)
C46 C47 C48 C63 137.7(7)
C62 C47 C48 C63 -3.0(10)
C29 C28 C49 C50 10.3(9)
C27 C28 C49 C50 -138.6(6)
C29 C28 C49 C48 154.7(6)
C27 C28 C49 C48 5.9(9)
C47 C48 C49 C28 -6.9(10)
C63 C48 C49 C28 -147.7(6)
C47 C48 C49 C50 141.9(7)
C63 C48 C49 C50 1.1(8)
C30 C31 C50 C49 -13.3(9)
C32 C31 C50 C49 138.4(6)
C30 C31 C50 C51 -153.4(6)
C32 C31 C50 C51 -1.7(9)
C28 C49 C50 C31 1.9(9)
C48 C49 C50 C31 -146.5(6)
C28 C49 C50 C51 146.1(6)
C48 C49 C50 C51 -2.3(7)
C31 C50 C51 C52 4.1(10)
C49 C50 C51 C52 -139.8(6)
C31 C50 C51 C63 146.6(6)
C49 C50 C51 C63 2.6(7)
C50 C51 C52 C53 -1.6(10)
C63 C51 C52 C53 -139.2(7)
C50 C51 C52 C64 140.3(7)
C63 C51 C52 C64 2.8(10)
C33 C32 C53 C52 154.2(6)
C31 C32 C53 C52 5.8(9)
C33 C32 C53 C54 11.0(9)
C31 C32 C53 C54 -137.4(6)
C51 C52 C53 C32 -3.4(10)
C64 C52 C53 C32 -149.5(6)
C51 C52 C53 C54 144.0(7)
C64 C52 C53 C54 -2.1(8)
C34 C35 C54 C53 -11.5(10)
C36 C35 C54 C53 137.5(7)
C34 C35 C54 C55 -155.2(7)
C36 C35 C54 C55 -6.2(10)
C32 C53 C54 C35 0.0(10)
C52 C53 C54 C35 -147.3(7)
C32 C53 C54 C55 148.6(6)
C52 C53 C54 C55 1.3(8)
C35 C54 C55 C56 5.9(11)
C53 C54 C55 C56 -142.4(7)
C35 C54 C55 C64 148.3(7)
C53 C54 C55 C64 0.0(8)
C64 C55 C56 C65 -0.1(10)
C54 C55 C56 C65 138.5(6)
C64 C55 C56 C57 -139.4(7)
C54 C55 C56 C57 -0.8(10)
C37 C36 C57 C58 13.5(10)
C35 C36 C57 C58 -139.2(7)
C37 C36 C57 C56 156.0(7)
C35 C36 C57 C56 3.4(10)
C55 C56 C57 C36 -3.8(11)
C65 C56 C57 C36 -146.7(7)
C55 C56 C57 C58 143.1(6)
C65 C56 C57 C58 0.1(8)
C38 C39 C58 C57 -11.9(8)
C40 C39 C58 C57 138.5(6)
C38 C39 C58 C59 -155.8(6)
C40 C39 C58 C59 -5.4(9)
C36 C57 C58 C39 -1.1(9)
C56 C57 C58 C39 -148.4(6)
C36 C57 C58 C59 146.8(7)
C56 C57 C58 C59 -0.5(8)
C39 C58 C59 C60 6.3(10)
C57 C58 C59 C60 -142.1(7)
C39 C58 C59 C65 149.0(6)
C57 C58 C59 C65 0.7(8)
C65 C59 C60 C61 1.3(10)
C58 C59 C60 C61 140.3(6)
C65 C59 C60 C41 -139.2(6)
C58 C59 C60 C41 -0.2(10)
C40 C41 C60 C59 -6.7(9)
C42 C41 C60 C59 143.6(6)
C40 C41 C60 C61 -151.6(6)
C42 C41 C60 C61 -1.3(7)
C59 C60 C61 C67 -1.3(10)
C41 C60 C61 C67 143.3(7)
C59 C60 C61 C43 -142.5(7)
C41 C60 C61 C43 2.0(7)
C44 C43 C61 C67 0.2(10)
C42 C43 C61 C67 -143.5(7)
C44 C43 C61 C60 141.7(7)
C42 C43 C61 C60 -2.0(7)
C43 C44 C62 C68 -0.6(10)
C45 C44 C62 C68 142.4(6)
C43 C44 C62 C47 -141.4(7)
C45 C44 C62 C47 1.6(8)
C48 C47 C62 C68 2.6(10)
C46 C47 C62 C68 -142.4(6)
C48 C47 C62 C44 143.7(7)
C46 C47 C62 C44 -1.4(8)
C47 C48 C63 C69 0.7(11)
C49 C48 C63 C69 141.3(7)
C47 C48 C63 C51 -140.0(7)
C49 C48 C63 C51 0.5(8)
C52 C51 C63 C69 -0.6(10)
C50 C51 C63 C69 -143.1(7)
C52 C51 C63 C48 140.6(7)
C50 C51 C63 C48 -1.9(7)
C56 C55 C64 C70 0.9(11)
C54 C55 C64 C70 -141.0(7)
C56 C55 C64 C52 140.7(7)
C54 C55 C64 C52 -1.3(8)
C51 C52 C64 C70 -2.2(10)
C53 C52 C64 C70 143.5(6)
C51 C52 C64 C55 -143.6(7)
C53 C52 C64 C55 2.1(8)
C55 C56 C65 C66 -1.1(10)
C57 C56 C65 C66 142.3(7)
C55 C56 C65 C59 -143.1(7)
C57 C56 C65 C59 0.3(8)
C60 C59 C65 C66 -0.5(11)
C58 C59 C65 C66 -143.5(6)
C60 C59 C65 C56 142.5(7)
C58 C59 C65 C56 -0.6(8)
C56 C65 C66 C67 -137.4(7)
C59 C65 C66 C67 -0.3(11)
C56 C65 C66 C70 1.5(10)
C59 C65 C66 C70 138.6(7)
C60 C61 C67 C66 0.4(11)
C43 C61 C67 C66 136.6(7)
C60 C61 C67 C68 -136.5(7)
C43 C61 C67 C68 -0.3(11)
C65 C66 C67 C61 0.4(11)
C70 C66 C67 C61 -142.3(7)
C65 C66 C67 C68 141.8(7)
C70 C66 C67 C68 -0.9(9)
C44 C62 C68 C69 -135.3(7)
C47 C62 C68 C69 0.0(10)
C44 C62 C68 C67 0.5(10)
C47 C62 C68 C67 135.8(7)
C61 C67 C68 C62 0.0(11)
C66 C67 C68 C62 -141.0(7)
C61 C67 C68 C69 140.5(8)
C66 C67 C68 C69 -0.4(9)
C48 C63 C69 C68 1.9(11)
C51 C63 C69 C68 138.4(7)
C48 C63 C69 C70 -138.6(7)
C51 C63 C69 C70 -2.1(11)
C62 C68 C69 C63 -2.3(11)
C67 C68 C69 C63 -142.8(8)
C62 C68 C69 C70 142.1(7)
C67 C68 C69 C70 1.7(9)
C55 C64 C70 C69 134.6(7)
C52 C64 C70 C69 -0.5(10)
C55 C64 C70 C66 -0.6(10)
C52 C64 C70 C66 -135.6(7)
C63 C69 C70 C64 2.6(11)
C68 C69 C70 C64 -141.8(7)
C63 C69 C70 C66 142.3(7)
C68 C69 C70 C66 -2.2(9)
C65 C66 C70 C64 -0.6(10)
C67 C66 C70 C64 142.8(7)
C65 C66 C70 C69 -141.5(7)
C67 C66 C70 C69 1.9(9)
C9' C1' C2' C12' 2.1(13)
C5' C1' C2' C12' 143.0(9)
C9' C1' C2' C3' -141.1(9)
C5' C1' C2' C3' -0.2(11)
C12' C2' C3' C15' -1.8(13)
C1' C2' C3' C15' 141.0(8)
C12' C2' C3' C4' -142.5(9)
C1' C2' C3' C4' 0.2(11)
C15' C3' C4' C18' 1.4(13)
C2' C3' C4' C18' 142.3(9)
C15' C3' C4' C5' -141.1(8)
C2' C3' C4' C5' -0.1(11)
C18' C4' C5' C6' -1.3(13)
C3' C4' C5' C6' 141.1(9)
C18' C4' C5' C1' -142.4(9)
C3' C4' C5' C1' 0.0(11)
C9' C1' C5' C6' -0.7(13)
C2' C1' C5' C6' -141.4(9)
C9' C1' C5' C4' 140.8(9)
C2' C1' C5' C4' 0.2(11)
C4' C5' C6' C20' 0.8(13)
C1' C5' C6' C20' 137.6(9)
C4' C5' C6' C7' -137.4(9)
C1' C5' C6' C7' -0.5(13)
C5' C6' C7' C8' 0.3(13)
C20' C6' C7' C8' -142.5(9)
C5' C6' C7' C22' 143.2(8)
C20' C6' C7' C22' 0.5(10)
C22' C7' C8' C9' -137.1(8)
C6' C7' C8' C9' 1.2(13)
C22' C7' C8' C25' 0.3(14)
C6' C7' C8' C25' 138.7(9)
C2' C1' C9' C8' 138.7(9)
C5' C1' C9' C8' 2.3(13)
C2' C1' C9' C10' -2.7(13)
C5' C1' C9' C10' -139.2(9)
C7' C8' C9' C1' -2.6(13)
C25' C8' C9' C1' -144.0(9)
C7' C8' C9' C10' 143.6(9)
C25' C8' C9' C10' 2.1(10)
C1' C9' C10' C11' 2.3(13)
C8' C9' C10' C11' -143.6(9)
C1' C9' C10' C26' 143.7(9)
C8' C9' C10' C26' -2.1(10)
C9' C10' C11' C29' 137.1(8)
C26' C10' C11' C29' 0.4(14)
C9' C10' C11' C12' -1.2(14)
C26' C10' C11' C12' -137.9(9)
C1' C2' C12' C13' -135.6(9)
C3' C2' C12' C13' 3.0(13)
C1' C2' C12' C11' -1.0(13)
C3' C2' C12' C11' 137.6(9)
C10' C11' C12' C2' 0.6(14)
C29' C11' C12' C2' -141.8(9)
C10' C11' C12' C13' 139.9(9)
C29' C11' C12' C13' -2.5(11)
C2' C12' C13' C14' -3.7(13)
C11' C12' C13' C14' -143.9(9)
C2' C12' C13' C30' 144.2(8)
C11' C12' C13' C30' 4.0(10)
C30' C13' C14' C15' -141.0(8)
C12' C13' C14' C15' 3.0(13)
C30' C13' C14' C33' -3.9(13)
C12' C13' C14' C33' 140.2(8)
C2' C3' C15' C14' 1.0(12)
C4' C3' C15' C14' 137.3(9)
C2' C3' C15' C16' -137.0(9)
C4' C3' C15' C16' -0.7(12)
C13' C14' C15' C3' -1.7(13)
C33' C14' C15' C3' -143.7(8)
C13' C14' C15' C16' 141.0(8)
C33' C14' C15' C16' -1.0(10)
C3' C15' C16' C17' 0.5(13)
C14' C15' C16' C17' -141.8(8)
C3' C15' C16' C34' 142.9(8)
C14' C15' C16' C34' 0.6(10)
C15' C16' C17' C37' 138.7(8)
C34' C16' C17' C37' 0.5(12)
C15' C16' C17' C18' -0.9(12)
C34' C16' C17' C18' -139.1(8)
C5' C4' C18' C19' 1.7(13)
C3' C4' C18' C19' -136.4(9)
C5' C4' C18' C17' 136.4(8)
C3' C4' C18' C17' -1.8(13)
C16' C17' C18' C4' 1.5(12)
C37' C17' C18' C4' -141.6(8)
C16' C17' C18' C19' 141.4(9)
C37' C17' C18' C19' -1.7(9)
C4' C18' C19' C20' -1.6(14)
C17' C18' C19' C20' -141.8(9)
C4' C18' C19' C38' 142.5(9)
C17' C18' C19' C38' 2.3(10)
C18' C19' C20' C21' 139.6(9)
C38' C19' C20' C21' -0.6(14)
C18' C19' C20' C6' 1.1(14)
C38' C19' C20' C6' -139.1(9)
C5' C6' C20' C19' -0.7(13)
C7' C6' C20' C19' 142.6(9)
C5' C6' C20' C21' -143.6(8)
C7' C6' C20' C21' -0.4(10)
C19' C20' C21' C40' 4.6(13)
C6' C20' C21' C40' 147.3(8)
C19' C20' C21' C22' -142.5(9)
C6' C20' C21' C22' 0.2(10)
C40' C21' C22' C23' -0.5(13)
C20' C21' C22' C23' 146.8(8)
C40' C21' C22' C7' -147.1(8)
C20' C21' C22' C7' 0.1(10)
C8' C7' C22' C23' -4.8(13)
C6' C7' C22' C23' -147.2(8)
C8' C7' C22' C21' 142.0(9)
C6' C7' C22' C21' -0.4(10)
C21' C22' C23' C42' 12.8(13)
C7' C22' C23' C42' 155.2(9)
C21' C22' C23' C24' -137.6(9)
C7' C22' C23' C24' 4.8(13)
C42' C23' C24' C45' 1.3(13)
C22' C23' C24' C45' 151.1(9)
C42' C23' C24' C25' -150.3(9)
C22' C23' C24' C25' -0.5(13)
C45' C24' C25' C26' -14.1(13)
C23' C24' C25' C26' 138.8(9)
C45' C24' C25' C8' -156.9(9)
C23' C24' C25' C8' -3.9(14)
C7' C8' C25' C24' 4.0(14)
C9' C8' C25' C24' 145.9(8)
C7' C8' C25' C26' -143.1(9)
C9' C8' C25' C26' -1.3(11)
C24' C25' C26' C27' 0.4(14)
C8' C25' C26' C27' 147.8(9)
C24' C25' C26' C10' -147.4(9)
C8' C25' C26' C10' 0.0(11)
C11' C10' C26' C27' -5.8(13)
C9' C10' C26' C27' -146.8(8)
C11' C10' C26' C25' 142.4(9)
C9' C10' C26' C25' 1.4(10)
C25' C26' C27' C46' 13.1(13)
C10' C26' C27' C46' 157.0(8)
C25' C26' C27' C28' -138.9(8)
C10' C26' C27' C28' 5.0(13)
C26' C27' C28' C49' 148.8(8)
C46' C27' C28' C49' -2.0(12)
C26' C27' C28' C29' 1.1(12)
C46' C27' C28' C29' -149.6(8)
C49' C28' C29' C30' -10.7(12)
C27' C28' C29' C30' 137.8(8)
C49' C28' C29' C11' -155.2(9)
C27' C28' C29' C11' -6.7(12)
C10' C11' C29' C28' 6.0(14)
C12' C11' C29' C28' 148.6(8)
C10' C11' C29' C30' -142.5(9)
C12' C11' C29' C30' 0.1(11)
C28' C29' C30' C31' -1.3(12)
C11' C29' C30' C31' 147.4(8)
C28' C29' C30' C13' -146.3(8)
C11' C29' C30' C13' 2.4(10)
C14' C13' C30' C31' -1.6(13)
C12' C13' C30' C31' -149.7(8)
C14' C13' C30' C29' 144.0(8)
C12' C13' C30' C29' -4.0(10)
C29' C30' C31' C50' 14.4(11)
C13' C30' C31' C50' 155.2(7)
C29' C30' C31' C32' -137.7(8)
C13' C30' C31' C32' 3.1(11)
C30' C31' C32' C33' 0.8(11)
C50' C31' C32' C33' -150.3(7)
C30' C31' C32' C53' 151.3(7)
C50' C31' C32' C53' 0.2(10)
C53' C32' C33' C34' -12.6(11)
C31' C32' C33' C34' 138.1(7)
C53' C32' C33' C14' -156.9(7)
C31' C32' C33' C14' -6.2(11)
C13' C14' C33' C32' 7.8(12)
C15' C14' C33' C32' 149.7(7)
C13' C14' C33' C34' -140.9(8)
C15' C14' C33' C34' 1.0(9)
C32' C33' C34' C35' 0.3(11)
C14' C33' C34' C35' 147.7(7)
C32' C33' C34' C16' -148.0(7)
C14' C33' C34' C16' -0.6(9)
C17' C16' C34' C35' -4.4(12)
C15' C16' C34' C35' -147.2(8)
C17' C16' C34' C33' 142.7(8)
C15' C16' C34' C33' 0.0(9)
C33' C34' C35' C54' 10.7(11)
C16' C34' C35' C54' 153.9(8)
C33' C34' C35' C36' -139.7(7)
C16' C34' C35' C36' 3.5(11)
C34' C35' C36' C57' 150.5(7)
C54' C35' C36' C57' 1.8(11)
C34' C35' C36' C37' 1.1(10)
C54' C35' C36' C37' -147.7(7)
C57' C36' C37' C38' -12.9(11)
C35' C36' C37' C38' 137.2(7)
C57' C36' C37' C17' -155.0(7)
C35' C36' C37' C17' -4.9(11)
C16' C17' C37' C36' 4.1(12)
C18' C17' C37' C36' 147.4(7)
C16' C17' C37' C38' -142.9(8)
C18' C17' C37' C38' 0.4(9)
C36' C37' C38' C39' 0.2(12)
C17' C37' C38' C39' 147.0(7)
C36' C37' C38' C19' -145.7(8)
C17' C37' C38' C19' 1.0(9)
C20' C19' C38' C39' -3.6(14)
C18' C19' C38' C39' -148.1(8)
C20' C19' C38' C37' 142.5(9)
C18' C19' C38' C37' -2.1(11)
C37' C38' C39' C58' 12.5(12)
C19' C38' C39' C58' 154.5(9)
C37' C38' C39' C40' -138.1(8)
C19' C38' C39' C40' 3.8(12)
C22' C21' C40' C41' -11.7(13)
C20' C21' C40' C41' -154.7(8)
C22' C21' C40' C39' 138.8(8)
C20' C21' C40' C39' -4.2(13)
C58' C39' C40' C21' -150.0(8)
C38' C39' C40' C21' 0.0(12)
C58' C39' C40' C41' -0.2(12)
C38' C39' C40' C41' 149.8(8)
C21' C40' C41' C42' 11.7(14)
C39' C40' C41' C42' -138.7(9)
C21' C40' C41' C60' 155.3(9)
C39' C40' C41' C60' 4.9(13)
C22' C23' C42' C41' -12.8(14)
C24' C23' C42' C41' 137.6(9)
C22' C23' C42' C43' -155.4(9)
C24' C23' C42' C43' -5.0(14)
C40' C41' C42' C23' 0.6(14)
C60' C41' C42' C23' -147.5(9)
C40' C41' C42' C43' 147.1(9)
C60' C41' C42' C43' -0.9(11)
C23' C42' C43' C44' 4.4(14)
C41' C42' C43' C44' -142.0(9)
C23' C42' C43' C61' 147.3(9)
C41' C42' C43' C61' 0.9(11)
C42' C43' C44' C62' 138.6(9)
C61' C43' C44' C62' 0.0(13)
C42' C43' C44' C45' 0.0(13)
C61' C43' C44' C45' -138.6(8)
C25' C24' C45' C46' 14.3(13)
C23' C24' C45' C46' -138.3(9)
C25' C24' C45' C44' 155.6(8)
C23' C24' C45' C44' 3.0(13)
C43' C44' C45' C24' -3.7(13)
C62' C44' C45' C24' -147.3(9)
C43' C44' C45' C46' 142.2(8)
C62' C44' C45' C46' -1.4(10)
C26' C27' C46' C45' -12.9(12)
C28' C27' C46' C45' 139.0(8)
C26' C27' C46' C47' -156.2(8)
C28' C27' C46' C47' -4.3(12)
C24' C45' C46' C27' -0.9(13)
C44' C45' C46' C27' -146.3(8)
C24' C45' C46' C47' 146.4(8)
C44' C45' C46' C47' 1.0(10)
C27' C46' C47' C48' 5.4(13)
C45' C46' C47' C48' -142.3(8)
C27' C46' C47' C62' 147.4(8)
C45' C46' C47' C62' -0.2(10)
C46' C47' C48' C63' 139.1(8)
C62' C47' C48' C63' 1.7(13)
C46' C47' C48' C49' 0.0(13)
C62' C47' C48' C49' -137.4(8)
C29' C28' C49' C50' 9.6(12)
C27' C28' C49' C50' -138.7(8)
C29' C28' C49' C48' 155.6(8)
C27' C28' C49' C48' 7.3(12)
C47' C48' C49' C28' -6.5(12)
C63' C48' C49' C28' -149.7(8)
C47' C48' C49' C50' 143.5(8)
C63' C48' C49' C50' 0.3(9)
C30' C31' C50' C49' -15.3(11)
C32' C31' C50' C49' 136.5(8)
C30' C31' C50' C51' -154.2(8)
C32' C31' C50' C51' -2.4(11)
C28' C49' C50' C31' 3.5(12)
C48' C49' C50' C31' -145.8(7)
C28' C49' C50' C51' 147.9(8)
C48' C49' C50' C51' -1.3(10)
C31' C50' C51' C52' 2.1(13)
C49' C50' C51' C52' -141.4(9)
C31' C50' C51' C63' 145.4(8)
C49' C50' C51' C63' 1.8(10)
C50' C51' C52' C64' 139.3(8)
C63' C51' C52' C64' 0.0(14)
C50' C51' C52' C53' 0.4(13)
C63' C51' C52' C53' -138.9(8)
C33' C32' C53' C54' 13.3(10)
C31' C32' C53' C54' -138.5(7)
C33' C32' C53' C52' 154.2(7)
C31' C32' C53' C52' 2.4(11)
C51' C52' C53' C32' -2.7(12)
C64' C52' C53' C32' -146.2(7)
C51' C52' C53' C54' 142.0(9)
C64' C52' C53' C54' -1.4(9)
C34' C35' C54' C53' -9.9(11)
C36' C35' C54' C53' 139.1(8)
C34' C35' C54' C55' -155.8(8)
C36' C35' C54' C55' -6.7(11)
C32' C53' C54' C35' -2.3(11)
C52' C53' C54' C35' -148.6(8)
C32' C53' C54' C55' 146.6(7)
C52' C53' C54' C55' 0.3(9)
C35' C54' C55' C56' 6.0(12)
C53' C54' C55' C56' -144.3(8)
C35' C54' C55' C64' 151.3(7)
C53' C54' C55' C64' 0.9(10)
C64' C55' C56' C65' -1.5(14)
C54' C55' C56' C65' 138.8(8)
C64' C55' C56' C57' -140.8(8)
C54' C55' C56' C57' -0.4(13)
C37' C36' C57' C58' 12.8(11)
C35' C36' C57' C58' -137.9(7)
C37' C36' C57' C56' 154.6(8)
C35' C36' C57' C56' 3.9(11)
C55' C56' C57' C36' -4.6(13)
C65' C56' C57' C36' -147.8(8)
C55' C56' C57' C58' 141.4(9)
C65' C56' C57' C58' -1.9(10)
C38' C39' C58' C57' -12.7(12)
C40' C39' C58' C57' 138.3(8)
C38' C39' C58' C59' -155.2(8)
C40' C39' C58' C59' -4.2(12)
C36' C57' C58' C39' -0.1(12)
C56' C57' C58' C39' -145.9(8)
C36' C57' C58' C59' 147.0(7)
C56' C57' C58' C59' 1.2(9)
C39' C58' C59' C60' 4.0(13)
C57' C58' C59' C60' -143.3(8)
C39' C58' C59' C65' 147.3(8)
C57' C58' C59' C65' 0.0(10)
C65' C59' C60' C41' -139.1(8)
C58' C59' C60' C41' 0.7(12)
C65' C59' C60' C61' -0.9(12)
C58' C59' C60' C61' 138.9(8)
C40' C41' C60' C59' -5.2(13)
C42' C41' C60' C59' 142.9(9)
C40' C41' C60' C61' -147.5(9)
C42' C41' C60' C61' 0.7(11)
C59' C60' C61' C67' 0.7(13)
C41' C60' C61' C67' 142.8(9)
C59' C60' C61' C43' -142.2(8)
C41' C60' C61' C43' -0.1(10)
C44' C43' C61' C67' -1.0(13)
C42' C43' C61' C67' -144.6(9)
C44' C43' C61' C60' 143.1(8)
C42' C43' C61' C60' -0.4(10)
C43' C44' C62' C68' 0.7(13)
C45' C44' C62' C68' 143.3(8)
C43' C44' C62' C47' -141.4(9)
C45' C44' C62' C47' 1.2(10)
C48' C47' C62' C68' -0.6(13)
C46' C47' C62' C68' -142.2(9)
C48' C47' C62' C44' 141.0(9)
C46' C47' C62' C44' -0.6(10)
C47' C48' C63' C69' -2.6(12)
C49' C48' C63' C69' 141.3(8)
C47' C48' C63' C51' -143.1(9)
C49' C48' C63' C51' 0.8(9)
C52' C51' C63' C69' 0.3(13)
C50' C51' C63' C69' -142.5(8)
C52' C51' C63' C48' 141.1(9)
C50' C51' C63' C48' -1.7(10)
C56' C55' C64' C70' 2.3(13)
C54' C55' C64' C70' -142.2(8)
C56' C55' C64' C52' 142.8(9)
C54' C55' C64' C52' -1.8(10)
C51' C52' C64' C70' -1.0(13)
C53' C52' C64' C70' 142.0(8)
C51' C52' C64' C55' -141.0(9)
C53' C52' C64' C55' 2.0(10)
C60' C59' C65' C66' 0.6(13)
C58' C59' C65' C66' -143.3(8)
C60' C59' C65' C56' 142.8(8)
C58' C59' C65' C56' -1.1(10)
C55' C56' C65' C66' 0.9(13)
C57' C56' C65' C66' 144.8(8)
C55' C56' C65' C59' -142.1(9)
C57' C56' C65' C59' 1.8(10)
C59' C65' C66' C70' 136.4(9)
C56' C65' C66' C70' -1.1(13)
C59' C65' C66' C67' -0.2(13)
C56' C65' C66' C67' -137.7(9)
C60' C61' C67' C66' -0.2(13)
C43' C61' C67' C66' 138.4(8)
C60' C61' C67' C68' -137.4(9)
C43' C61' C67' C68' 1.2(13)
C65' C66' C67' C61' 0.0(13)
C70' C66' C67' C61' -141.7(9)
C65' C66' C67' C68' 142.2(9)
C70' C66' C67' C68' 0.5(10)
C44' C62' C68' C69' -136.9(9)
C47' C62' C68' C69' 0.4(13)
C44' C62' C68' C67' -0.5(13)
C47' C62' C68' C67' 136.8(9)
C61' C67' C68' C62' -0.5(13)
C66' C67' C68' C62' -141.4(9)
C61' C67' C68' C69' 140.3(9)
C66' C67' C68' C69' -0.5(10)
C48' C63' C69' C70' -135.1(9)
C51' C63' C69' C70' 0.4(13)
C48' C63' C69' C68' 2.4(13)
C51' C63' C69' C68' 137.9(9)
C62' C68' C69' C63' -1.3(13)
C67' C68' C69' C63' -142.0(9)
C62' C68' C69' C70' 141.1(9)
C67' C68' C69' C70' 0.3(11)
C55' C64' C70' C66' -2.4(13)
C52' C64' C70' C66' -138.0(9)
C55' C64' C70' C69' 137.3(9)
C52' C64' C70' C69' 1.7(13)
C65' C66' C70' C64' 1.9(14)
C67' C66' C70' C64' 143.2(9)
C65' C66' C70' C69' -141.6(9)
C67' C66' C70' C69' -0.4(11)
C63' C69' C70' C64' -1.5(14)
C68' C69' C70' C64' -143.6(9)
C63' C69' C70' C66' 142.1(9)
C68' C69' C70' C66' 0.0(11)
C6C C1C C2C C3C 0.0(3)
C7C C1C C2C C3C 179.5(3)
C1C C2C C3C C4C -0.3(3)
C2C C3C C4C C5C 0.8(7)
C3C C4C C5C C6C -1.0(9)
C2C C1C C6C C5C -0.1(7)
C7C C1C C6C C5C -179.7(5)
C4C C5C C6C C1C 0.6(9)
C6D C1D C2D C3D 0.5(3)
C7D C1D C2D C3D -179.8(3)
C1D C2D C3D C4D 0.0(3)
C2D C3D C4D C5D 0.3(7)
C3D C4D C5D C6D -1.2(9)
C4D C5D C6D C1D 1.7(9)
C2D C1D C6D C5D -1.4(7)
C7D C1D C6D C5D 178.9(5)
